data_4327991
loop_
_publ_author_name
'Qi-Qiang Wang'
'Rowshan Ara Begum'
'Victor W. Day'
'Kristin Bowman-James'

_publ_contact_author
; 
   Prof.  Kristin Bowman-JAmes
   Department of Chemistry -- University of Kansas
   Malott Hall
   1251 Wescoe Hall Dr, Rm 2010 
   Lawrence, KS  66045-7582  USA 
;
_publ_contact_author_email KBJames@ku.edu
_publ_contact_author_fax 1(785)8645396
_publ_contact_author_phone 1(785)8643669
_publ_section_title
;
 Molecular Thioamide \\leftarrow\\rightarrow Iminothiolate Switches for
 Sulfur Mustards
;
_journal_name_full 'Inorganic Chemistry'
_journal_page_first 760
_journal_page_last 762
_journal_paper_doi 10.1021/ic202087u
_journal_volume 51
_journal_year 2012
_chemical_formula_sum 'C19 H14 Cl N3 Pt S2'
_chemical_formula_weight 578.99
_chemical_name_systematic
; 
 ? 
;
_space_group_IT_number 14
_symmetry_cell_setting monoclinic
_symmetry_space_group_name_Hall '-P 2ybc'
_symmetry_space_group_name_H-M 'P 1 21/c 1'
_atom_sites_solution_hydrogens geom
_atom_sites_solution_primary direct
_atom_sites_solution_secondary difmap
_audit_creation_method SHELXTL
_cell_angle_alpha 90.00
_cell_angle_beta 125.248(2)
_cell_angle_gamma 90.00
_cell_formula_units_Z 32
_cell_length_a 22.1884(8)
_cell_length_b 29.1886(11)
_cell_length_c 27.9202(11)
_cell_measurement_reflns_used 9831
_cell_measurement_temperature 100(2)
_cell_measurement_theta_max 68.51
_cell_measurement_theta_min 4.94
_cell_volume 14767.3(10)
_computing_cell_refinement 'Bruker SAINT'
_computing_data_collection 'Bruker SMART'
_computing_data_reduction 'Bruker SAINT'
_computing_molecular_graphics 'Bruker SHELXTL'
_computing_publication_material 'Bruker SHELXTL'
_computing_structure_refinement 'Bruker SHELXTL'
_computing_structure_solution 'Bruker SHELXTL'
_diffrn_ambient_temperature 100(2)
_diffrn_measured_fraction_theta_full 0.960
_diffrn_measured_fraction_theta_max 0.933
_diffrn_measurement_device_type 'CCD area detector'
_diffrn_measurement_method 'phi and omega scans'
_diffrn_radiation_monochromator 'Helios multilayer x-ray optics'
_diffrn_radiation_source 'Bruker MicroStar microfocus rotating anode'
_diffrn_radiation_type CuK\a
_diffrn_radiation_wavelength 1.54178
_diffrn_reflns_av_R_equivalents 0.0735
_diffrn_reflns_av_sigmaI/netI 0.0601
_diffrn_reflns_limit_h_max 25
_diffrn_reflns_limit_h_min -23
_diffrn_reflns_limit_k_max 33
_diffrn_reflns_limit_k_min -34
_diffrn_reflns_limit_l_max 33
_diffrn_reflns_limit_l_min -33
_diffrn_reflns_number 133557
_diffrn_reflns_theta_full 66.75
_diffrn_reflns_theta_max 69.13
_diffrn_reflns_theta_min 2.44
_diffrn_standards_decay_% 0.00
_exptl_absorpt_coefficient_mu 17.729
_exptl_absorpt_correction_T_max 1.000
_exptl_absorpt_correction_T_min 0.653
_exptl_absorpt_correction_type multi-scan
_exptl_crystal_colour orange
_exptl_crystal_density_diffrn 2.083
_exptl_crystal_description 'thin needle'
_exptl_crystal_F_000 8832
_exptl_crystal_size_max 0.09
_exptl_crystal_size_mid 0.07
_exptl_crystal_size_min 0.01
_refine_diff_density_max 10.432
_refine_diff_density_min -5.322
_refine_diff_density_rms 0.355
_refine_ls_extinction_method none
_refine_ls_goodness_of_fit_ref 1.082
_refine_ls_hydrogen_treatment noref
_refine_ls_matrix_type full
_refine_ls_number_parameters 1873
_refine_ls_number_reflns 25692
_refine_ls_number_restraints 354
_refine_ls_restrained_S_all 1.078
_refine_ls_R_factor_all 0.1276
_refine_ls_R_factor_gt 0.0878
_refine_ls_shift/su_max 0.001
_refine_ls_shift/su_mean 0.000
_refine_ls_structure_factor_coef Fsqd
_refine_ls_weighting_details 'calc w=1/[\s^2^(Fo^2^)+(0.1127P)^2^+622.7927P] where P=(Fo^2^+2Fc^2^)/3'
_refine_ls_weighting_scheme calc
_refine_ls_wR_factor_gt 0.2343
_refine_ls_wR_factor_ref 0.2603
_reflns_number_gt 17569
_reflns_number_total 25692
_reflns_threshold_expression >2sigma(I)
_cod_data_source_file ic202087u_si_002_3.cif
_cod_data_source_block q55a_(2-H)(PtCl)
_cod_database_code 4327991

loop_
_symmetry_equiv_pos_as_xyz
'x, y, z'
'x, -y+1/2, z+1/2'
'-x, -y, -z'
'-x, y-1/2, -z-1/2'

loop_
_atom_site_label
_atom_site_type_symbol
_atom_site_fract_x
_atom_site_fract_y
_atom_site_fract_z
_atom_site_U_iso_or_equiv
_atom_site_adp_type
_atom_site_occupancy
_atom_site_symmetry_multiplicity
_atom_site_calc_flag
_atom_site_refinement_flags
Pt1A Pt 0.05236(4) 0.73635(2) 0.40107(3) 0.02972(19) Uani 1 1 d .
S1A S 0.1227(3) 0.80036(14) 0.4276(2) 0.0357(10) Uani 1 1 d .
S2A S -0.0053(3) 0.66778(15) 0.3813(2) 0.0378(10) Uani 1 1 d .
Cl1A Cl -0.0557(3) 0.77613(17) 0.3392(2) 0.0442(11) Uani 1 1 d .
N1A N 0.1454(8) 0.7038(5) 0.4513(6) 0.031(3) Uani 1 1 d U
N2A N 0.2697(8) 0.7986(5) 0.4936(7) 0.031(3) Uani 1 1 d .
H2AN H 0.3104 0.7836 0.5193 0.037 Uiso 1 1 calc R
N3A N 0.0728(10) 0.5897(5) 0.4257(7) 0.044(4) Uani 1 1 d .
C1A C 0.2069(10) 0.7752(8) 0.4687(7) 0.045(5) Uani 1 1 d .
C2A C 0.2107(12) 0.7260(6) 0.4783(8) 0.036(4) Uani 1 1 d .
C3A C 0.2772(11) 0.7005(7) 0.5116(9) 0.042(4) Uani 1 1 d U
H3AA H 0.3231 0.7161 0.5307 0.050 Uiso 1 1 calc R
C4A C 0.2766(12) 0.6547(6) 0.5168(9) 0.042(5) Uani 1 1 d .
H4AA H 0.3216 0.6381 0.5380 0.050 Uiso 1 1 calc R
C5A C 0.2113(10) 0.6325(6) 0.4915(8) 0.036(4) Uani 1 1 d .
H5AA H 0.2108 0.6005 0.4974 0.043 Uiso 1 1 calc R
C6A C 0.1442(10) 0.6565(5) 0.4565(7) 0.030(4) Uani 1 1 d .
C7A C 0.0746(8) 0.6344(6) 0.4247(7) 0.030(4) Uani 1 1 d .
C8A C 0.2783(12) 0.8445(7) 0.4834(10) 0.047(5) Uani 1 1 d .
C9A C 0.3400(13) 0.8675(7) 0.5291(16) 0.093(12) Uani 1 1 d .
H9AA H 0.3730 0.8522 0.5653 0.112 Uiso 1 1 calc R
C10A C 0.3538(17) 0.9120(10) 0.5223(13) 0.078(7) Uani 1 1 d U
H10A H 0.3934 0.9283 0.5548 0.093 Uiso 1 1 calc R
C11A C 0.3106(18) 0.9331(10) 0.4686(14) 0.084(10) Uani 1 1 d .
H11A H 0.3202 0.9636 0.4632 0.101 Uiso 1 1 calc R
C12A C 0.2540(19) 0.9091(9) 0.4238(13) 0.085(10) Uani 1 1 d .
H12A H 0.2233 0.9232 0.3864 0.102 Uiso 1 1 calc R
C13A C 0.239(2) 0.8641(10) 0.4309(13) 0.087(10) Uani 1 1 d .
H13A H 0.2011 0.8473 0.3980 0.104 Uiso 1 1 calc R
C14A C 0.0050(12) 0.5660(6) 0.3936(8) 0.041(4) Uani 1 1 d .
C15A C -0.0078(12) 0.5339(6) 0.3499(8) 0.041(4) Uani 1 1 d .
H15A H 0.0288 0.5292 0.3428 0.049 Uiso 1 1 calc R
C16A C -0.0724(11) 0.5101(7) 0.3185(8) 0.039(4) Uani 1 1 d .
H16A H -0.0805 0.4896 0.2888 0.047 Uiso 1 1 calc R
C17A C -0.1259(14) 0.5145(7) 0.3281(10) 0.051(5) Uani 1 1 d .
H17A H -0.1705 0.4975 0.3054 0.061 Uiso 1 1 calc R
C18A C -0.1138(13) 0.5439(7) 0.3713(10) 0.051(5) Uani 1 1 d .
H18A H -0.1498 0.5463 0.3795 0.061 Uiso 1 1 calc R
C19A C -0.0496(14) 0.5705(8) 0.4036(10) 0.058(6) Uani 1 1 d .
H19A H -0.0432 0.5916 0.4322 0.069 Uiso 1 1 calc R
Pt1B Pt 0.15145(3) 0.70371(2) 0.32596(3) 0.02183(17) Uani 1 1 d D
S1B S 0.0921(2) 0.77243(12) 0.29084(15) 0.0232(7) Uani 1 1 d D
S2B S 0.1964(2) 0.63157(12) 0.35328(16) 0.0240(7) Uani 1 1 d D
Cl1B Cl 0.2667(2) 0.73696(13) 0.38251(16) 0.0297(8) Uani 1 1 d D
N1B N 0.0506(6) 0.6750(4) 0.2750(5) 0.024(3) Uani 1 1 d D
N2B N -0.0525(7) 0.7807(4) 0.2152(6) 0.032(3) Uani 1 1 d D
H2BN H -0.0966 0.7680 0.1963 0.038 Uiso 1 1 calc R
N3B N 0.1060(7) 0.5589(4) 0.3084(6) 0.032(3) Uani 1 1 d D
C1B C 0.0056(7) 0.7526(4) 0.2482(6) 0.025(3) Uani 1 1 d D
C2B C -0.0102(7) 0.7034(4) 0.2441(7) 0.030(4) Uani 1 1 d DU
C3B C -0.0792(7) 0.6835(4) 0.2092(7) 0.026(3) Uani 1 1 d D
H3BA H -0.1217 0.7023 0.1859 0.031 Uiso 1 1 calc R
C4B C -0.0867(8) 0.6370(4) 0.2079(8) 0.031(4) Uani 1 1 d D
H4BA H -0.1343 0.6234 0.1851 0.038 Uiso 1 1 calc R
C5B C -0.0245(7) 0.6098(4) 0.2400(6) 0.023(3) Uani 1 1 d D
H5BA H -0.0287 0.5774 0.2385 0.028 Uiso 1 1 calc R
C6B C 0.0429(6) 0.6303(4) 0.2737(6) 0.020(3) Uani 1 1 d D
C7B C 0.1118(7) 0.6015(4) 0.3106(6) 0.029(4) Uani 1 1 d D
C8B C -0.0500(8) 0.8279(4) 0.2080(6) 0.024(3) Uani 1 1 d DU
C9B C -0.0892(10) 0.8584(5) 0.2168(8) 0.036(4) Uani 1 1 d D
H9BA H -0.1174 0.8469 0.2299 0.044 Uiso 1 1 calc R
C10B C -0.0901(11) 0.9035(6) 0.2079(10) 0.049(5) Uani 1 1 d D
H10B H -0.1198 0.9229 0.2136 0.059 Uiso 1 1 calc R
C11B C -0.0486(11) 0.9221(6) 0.1907(10) 0.056(6) Uani 1 1 d D
H11B H -0.0479 0.9543 0.1855 0.067 Uiso 1 1 calc R
C12B C -0.0078(11) 0.8926(6) 0.1811(9) 0.049(5) Uani 1 1 d D
H12B H 0.0198 0.9047 0.1677 0.059 Uiso 1 1 calc R
C13B C -0.0064(9) 0.8467(5) 0.1902(8) 0.037(4) Uani 1 1 d D
H13B H 0.0235 0.8272 0.1848 0.044 Uiso 1 1 calc R
C14B C 0.1672(8) 0.5304(5) 0.3436(6) 0.030(4) Uani 1 1 d D
C15B C 0.1912(10) 0.5210(6) 0.4015(6) 0.038(4) Uani 1 1 d D
H15B H 0.1680 0.5354 0.4175 0.045 Uiso 1 1 calc R
C16B C 0.2493(10) 0.4902(6) 0.4355(7) 0.042(4) Uani 1 1 d D
H16B H 0.2656 0.4841 0.4747 0.050 Uiso 1 1 calc R
C17B C 0.2832(9) 0.4687(6) 0.4132(7) 0.037(4) Uani 1 1 d D
H17B H 0.3217 0.4472 0.4363 0.044 Uiso 1 1 calc R
C18B C 0.2608(9) 0.4788(6) 0.3564(7) 0.040(4) Uani 1 1 d D
H18B H 0.2851 0.4649 0.3411 0.048 Uiso 1 1 calc R
C19B C 0.2033(9) 0.5088(6) 0.3223(7) 0.038(4) Uani 1 1 d D
H19B H 0.1879 0.5149 0.2834 0.045 Uiso 1 1 calc R
Pt1C Pt 0.09246(4) 0.70124(2) 0.16862(3) 0.02981(19) Uani 1 1 d .
S1C S 0.1518(3) 0.77012(14) 0.20171(19) 0.0320(9) Uani 1 1 d .
S2C S 0.0466(2) 0.62876(14) 0.14251(18) 0.0334(9) Uani 1 1 d .
Cl1C Cl -0.0228(2) 0.73488(14) 0.10951(18) 0.0350(9) Uani 1 1 d .
N1C N 0.1920(7) 0.6738(4) 0.2198(5) 0.021(3) Uani 1 1 d .
N2C N 0.2969(8) 0.7798(5) 0.2769(6) 0.030(3) Uani 1 1 d .
H2CN H 0.3411 0.7673 0.2964 0.036 Uiso 1 1 calc R
N3C N 0.1394(9) 0.5562(5) 0.1896(6) 0.037(4) Uani 1 1 d .
C1C C 0.2409(8) 0.7510(5) 0.2473(6) 0.021(3) Uani 1 1 d U
C2C C 0.2519(11) 0.7014(6) 0.2523(8) 0.038(4) Uani 1 1 d .
C3C C 0.3235(12) 0.6833(7) 0.2894(8) 0.040(4) Uani 1 1 d .
H3CA H 0.3655 0.7027 0.3107 0.049 Uiso 1 1 calc R
C4C C 0.3306(10) 0.6349(6) 0.2937(8) 0.037(4) Uani 1 1 d .
H4CA H 0.3778 0.6213 0.3192 0.044 Uiso 1 1 calc R
C5C C 0.2679(8) 0.6076(5) 0.2604(7) 0.023(3) Uani 1 1 d U
H5CA H 0.2727 0.5752 0.2631 0.028 Uiso 1 1 calc R
C6C C 0.1983(10) 0.6273(5) 0.2232(7) 0.029(4) Uani 1 1 d .
C7C C 0.1286(9) 0.5995(5) 0.1855(6) 0.025(3) Uani 1 1 d U
C8C C 0.2956(10) 0.8270(6) 0.2813(7) 0.038(4) Uani 1 1 d .
C9C C 0.3460(11) 0.8534(7) 0.2775(9) 0.044(5) Uani 1 1 d .
H9CA H 0.3776 0.8392 0.2693 0.052 Uiso 1 1 calc R
C10C C 0.3487(14) 0.8992(8) 0.2856(13) 0.071(8) Uani 1 1 d .
H10C H 0.3833 0.9170 0.2839 0.085 Uiso 1 1 calc R
C11C C 0.3025(18) 0.9204(8) 0.2962(13) 0.075(8) Uani 1 1 d .
H11C H 0.3043 0.9527 0.3011 0.090 Uiso 1 1 calc R
C12C C 0.2569(17) 0.8964(10) 0.2994(14) 0.081(9) Uani 1 1 d .
H12C H 0.2254 0.9117 0.3070 0.097 Uiso 1 1 calc R
C13C C 0.2505(13) 0.8491(8) 0.2926(11) 0.057(6) Uani 1 1 d .
H13C H 0.2159 0.8327 0.2956 0.068 Uiso 1 1 calc R
C14C C 0.0780(9) 0.5270(6) 0.1533(7) 0.034(4) Uani 1 1 d .
C15C C 0.0581(15) 0.5157(7) 0.0980(9) 0.059(6) Uani 1 1 d .
H15C H 0.0820 0.5298 0.0826 0.071 Uiso 1 1 calc R
C16C C 0.0017(15) 0.4828(8) 0.0644(9) 0.061(7) Uani 1 1 d .
H16C H -0.0141 0.4764 0.0254 0.073 Uiso 1 1 calc R
C17C C -0.0301(12) 0.4603(7) 0.0870(9) 0.051(5) Uani 1 1 d .
H17C H -0.0645 0.4364 0.0653 0.062 Uiso 1 1 calc R
C18C C -0.0124(11) 0.4722(9) 0.1415(9) 0.054(6) Uani 1 1 d .
H18C H -0.0369 0.4580 0.1564 0.065 Uiso 1 1 calc R
C19C C 0.0415(10) 0.5052(7) 0.1744(9) 0.046(5) Uani 1 1 d .
H19C H 0.0539 0.5132 0.2121 0.055 Uiso 1 1 calc R
Pt1D Pt 0.19663(4) 0.73439(3) 0.09589(3) 0.02966(18) Uani 1 1 d .
S1D S 0.1367(2) 0.80218(16) 0.07425(17) 0.0325(9) Uani 1 1 d .
S2D S 0.2447(2) 0.66300(17) 0.1122(2) 0.0389(10) Uani 1 1 d .
Cl1D Cl 0.3101(2) 0.76777(17) 0.15868(19) 0.0426(10) Uani 1 1 d .
N1D N 0.0972(7) 0.7075(4) 0.0418(5) 0.023(3) Uani 1 1 d U
N2D N -0.0116(8) 0.8095(5) 0.0130(6) 0.034(3) Uani 1 1 d .
H2DN H -0.0539 0.7950 -0.0101 0.041 Uiso 1 1 calc R
N3D N 0.1530(9) 0.5905(7) 0.0537(8) 0.049(4) Uani 1 1 d .
C1D C 0.0493(10) 0.7824(6) 0.0329(7) 0.032(4) Uani 1 1 d .
C2D C 0.0370(9) 0.7341(6) 0.0163(7) 0.027(3) Uani 1 1 d U
C3D C -0.0307(10) 0.7149(6) -0.0207(8) 0.034(4) Uani 1 1 d U
H3DA H -0.0737 0.7335 -0.0389 0.041 Uiso 1 1 calc R
C4D C -0.0370(12) 0.6714(8) -0.0311(9) 0.050(6) Uani 1 1 d .
H4DA H -0.0851 0.6597 -0.0589 0.060 Uiso 1 1 calc R
C5D C 0.0208(10) 0.6406(7) -0.0051(9) 0.043(4) Uani 1 1 d .
H5DA H 0.0140 0.6085 -0.0113 0.051 Uiso 1 1 calc R
C6D C 0.0926(8) 0.6617(7) 0.0325(6) 0.034(4) Uani 1 1 d .
C7D C 0.1601(11) 0.6330(7) 0.0637(8) 0.038(4) Uani 1 1 d .
C8D C -0.0193(9) 0.8552(6) 0.0224(7) 0.034(4) Uani 1 1 d .
C9D C 0.0390(12) 0.8877(8) 0.0525(11) 0.063(7) Uani 1 1 d .
H9DA H 0.0884 0.8788 0.0688 0.076 Uiso 1 1 calc R
C10D C 0.0227(14) 0.9326(9) 0.0577(12) 0.078(9) Uani 1 1 d .
H10D H 0.0619 0.9540 0.0782 0.094 Uiso 1 1 calc R
C11D C -0.0473(12) 0.9468(8) 0.0344(10) 0.052(5) Uani 1 1 d .
H11D H -0.0571 0.9776 0.0391 0.063 Uiso 1 1 calc R
C12D C -0.1044(12) 0.9151(7) 0.0035(9) 0.043(5) Uani 1 1 d .
H12D H -0.1543 0.9244 -0.0152 0.052 Uiso 1 1 calc R
C13D C -0.0882(11) 0.8709(7) 0.0003(8) 0.044(5) Uani 1 1 d .
H13D H -0.1277 0.8495 -0.0186 0.052 Uiso 1 1 calc R
C14D C 0.2155(12) 0.5621(7) 0.0844(11) 0.052(5) Uani 1 1 d .
C15D C 0.239(2) 0.5425(11) 0.0529(16) 0.100(12) Uani 1 1 d .
H15D H 0.2141 0.5481 0.0121 0.120 Uiso 1 1 calc R
C16D C 0.302(3) 0.5135(17) 0.084(2) 0.18(3) Uani 1 1 d .
H16D H 0.3205 0.5006 0.0643 0.213 Uiso 1 1 calc R
C17D C 0.3360(19) 0.5034(11) 0.1424(18) 0.104(12) Uani 1 1 d .
H17D H 0.3771 0.4833 0.1626 0.124 Uiso 1 1 calc R
C18D C 0.3097(13) 0.5227(11) 0.1687(12) 0.077(8) Uani 1 1 d .
H18D H 0.3330 0.5165 0.2092 0.092 Uiso 1 1 calc R
C19D C 0.2500(14) 0.5513(13) 0.1407(10) 0.095(12) Uani 1 1 d .
H19D H 0.2327 0.5639 0.1621 0.114 Uiso 1 1 calc R
Pt1E Pt 0.68493(4) 0.80506(2) 0.84477(3) 0.02684(18) Uani 1 1 d D
S1E S 0.6319(2) 0.73559(14) 0.81433(16) 0.0274(8) Uani 1 1 d D
S2E S 0.7251(2) 0.87870(14) 0.86910(18) 0.0333(9) Uani 1 1 d D
Cl1E Cl 0.8009(2) 0.77336(15) 0.90626(17) 0.0356(9) Uani 1 1 d D
N1E N 0.5838(5) 0.8306(3) 0.7893(5) 0.020(2) Uani 1 1 d DU
N2E N 0.4900(7) 0.7221(4) 0.7312(6) 0.034(3) Uani 1 1 d D
H2EN H 0.4468 0.7348 0.7057 0.041 Uiso 1 1 calc R
N3E N 0.6292(7) 0.9486(4) 0.8161(5) 0.031(3) Uani 1 1 d D
C1E C 0.5432(7) 0.7513(4) 0.7641(6) 0.025(3) Uani 1 1 d DU
C2E C 0.5258(7) 0.8009(4) 0.7569(6) 0.021(3) Uani 1 1 d DU
C3E C 0.4549(7) 0.8182(4) 0.7209(6) 0.023(3) Uani 1 1 d D
H3EA H 0.4141 0.7979 0.6999 0.028 Uiso 1 1 calc R
C4E C 0.4434(9) 0.8646(5) 0.7156(9) 0.045(5) Uani 1 1 d D
H4EA H 0.3948 0.8765 0.6907 0.055 Uiso 1 1 calc R
C5E C 0.5035(7) 0.8942(5) 0.7469(7) 0.034(4) Uani 1 1 d D
H5EA H 0.4967 0.9264 0.7422 0.040 Uiso 1 1 calc R
C6E C 0.5729(7) 0.8758(4) 0.7846(6) 0.027(3) Uani 1 1 d D
C7E C 0.6391(8) 0.9060(5) 0.8211(6) 0.033(4) Uani 1 1 d D
C8E C 0.4899(9) 0.6745(5) 0.7296(7) 0.037(4) Uani 1 1 d D
C9E C 0.5343(15) 0.6486(8) 0.7784(10) 0.087(9) Uani 1 1 d DU
H9EA H 0.5672 0.6634 0.8150 0.105 Uiso 1 1 calc R
C10E C 0.533(2) 0.6024(9) 0.7761(14) 0.158(19) Uani 1 1 d DU
H10E H 0.5659 0.5854 0.8107 0.190 Uiso 1 1 calc R
C11E C 0.4841(16) 0.5794(7) 0.7246(12) 0.088(10) Uani 1 1 d D
H11H H 0.4890 0.5476 0.7204 0.106 Uiso 1 1 calc R
C12E C 0.4282(14) 0.6049(7) 0.6796(11) 0.076(8) Uani 1 1 d D
H12E H 0.3860 0.5898 0.6477 0.091 Uiso 1 1 calc R
C13E C 0.4317(14) 0.6513(6) 0.6796(10) 0.085(10) Uani 1 1 d D
H13E H 0.3950 0.6682 0.6461 0.101 Uiso 1 1 calc R
C14E C 0.6846(8) 0.9803(5) 0.8507(6) 0.025(3) Uani 1 1 d D
C15E C 0.7060(10) 1.0110(6) 0.8247(7) 0.039(4) Uani 1 1 d D
H15E H 0.6841 1.0095 0.7838 0.047 Uiso 1 1 calc R
C16E C 0.7599(12) 1.0439(7) 0.8594(8) 0.052(6) Uani 1 1 d D
H16E H 0.7742 1.0648 0.8415 0.062 Uiso 1 1 calc R
C17E C 0.7927(10) 1.0467(6) 0.9186(7) 0.045(5) Uani 1 1 d D
H17E H 0.8289 1.0695 0.9416 0.055 Uiso 1 1 calc R
C18E C 0.7721(12) 1.0159(7) 0.9441(8) 0.053(6) Uani 1 1 d D
H18E H 0.7945 1.0175 0.9851 0.064 Uiso 1 1 calc R
C19E C 0.7196(11) 0.9826(6) 0.9114(7) 0.047(5) Uani 1 1 d D
H19E H 0.7072 0.9612 0.9301 0.057 Uiso 1 1 calc R
Pt1F Pt 0.58316(4) 0.76752(2) 0.91553(3) 0.02825(18) Uani 1 1 d .
S1F S 0.6525(3) 0.70177(14) 0.94225(18) 0.0330(9) Uani 1 1 d .
S2F S 0.5279(2) 0.83738(14) 0.89482(18) 0.0308(8) Uani 1 1 d .
Cl1F Cl 0.4749(2) 0.73028(16) 0.8493(2) 0.0421(10) Uani 1 1 d .
N1F N 0.6776(7) 0.7991(4) 0.9725(6) 0.024(3) Uani 1 1 d .
N2F N 0.8007(8) 0.7020(5) 1.0094(6) 0.031(3) Uani 1 1 d .
H2FN H 0.8411 0.7155 1.0382 0.037 Uiso 1 1 calc R
N3F N 0.6094(7) 0.9119(5) 0.9555(6) 0.033(3) Uani 1 1 d .
C1F C 0.7358(9) 0.7257(6) 0.9859(7) 0.033(4) Uani 1 1 d .
C2F C 0.7441(8) 0.7739(4) 1.0025(6) 0.018(3) Uani 1 1 d .
C3F C 0.8076(9) 0.7949(5) 1.0432(7) 0.029(4) Uani 1 1 d .
H3FA H 0.8524 0.7779 1.0644 0.035 Uiso 1 1 calc R
C4F C 0.8079(9) 0.8413(5) 1.0542(7) 0.027(3) Uani 1 1 d .
H4FA H 0.8529 0.8559 1.0833 0.032 Uiso 1 1 calc R
C5F C 0.7430(9) 0.8663(6) 1.0229(8) 0.032(4) Uani 1 1 d .
H5FA H 0.7428 0.8981 1.0299 0.038 Uiso 1 1 calc R
C6F C 0.6791(9) 0.8440(6) 0.9817(6) 0.027(3) Uani 1 1 d .
C7F C 0.6050(8) 0.8700(5) 0.9454(6) 0.022(3) Uani 1 1 d U
C8F C 0.8097(10) 0.6585(6) 0.9924(7) 0.034(4) Uani 1 1 d .
C9F C 0.7705(11) 0.6450(7) 0.9339(9) 0.045(5) Uani 1 1 d .
H9FA H 0.7340 0.6648 0.9042 0.053 Uiso 1 1 calc R
C10F C 0.7837(11) 0.6040(8) 0.9187(10) 0.049(5) Uani 1 1 d .
H10F H 0.7555 0.5948 0.8788 0.059 Uiso 1 1 calc R
C11F C 0.8390(13) 0.5755(8) 0.9622(11) 0.065(7) Uani 1 1 d .
H11E H 0.8487 0.5469 0.9517 0.078 Uiso 1 1 calc R
C12F C 0.8788(12) 0.5887(7) 1.0193(10) 0.047(5) Uani 1 1 d .
H12F H 0.9170 0.5694 1.0485 0.057 Uiso 1 1 calc R
C13F C 0.8641(11) 0.6307(7) 1.0357(9) 0.042(4) Uani 1 1 d .
H13F H 0.8911 0.6396 1.0757 0.050 Uiso 1 1 calc R
C14F C 0.5431(10) 0.9389(7) 0.9219(8) 0.039(4) Uani 1 1 d .
C15F C 0.5248(11) 0.9562(8) 0.8692(8) 0.048(5) Uani 1 1 d .
H15F H 0.5538 0.9490 0.8551 0.057 Uiso 1 1 calc R
C16F C 0.4615(12) 0.9849(9) 0.8361(9) 0.055(6) Uani 1 1 d .
H16F H 0.4482 0.9974 0.7998 0.066 Uiso 1 1 calc R
C17F C 0.4205(11) 0.9942(7) 0.8567(9) 0.046(5) Uani 1 1 d .
H17F H 0.3776 1.0128 0.8345 0.056 Uiso 1 1 calc R
C18F C 0.4409(14) 0.9771(9) 0.9092(12) 0.066(7) Uani 1 1 d .
H18F H 0.4124 0.9841 0.9237 0.079 Uiso 1 1 calc R
C19F C 0.5029(12) 0.9494(9) 0.9422(11) 0.059(6) Uani 1 1 d .
H19F H 0.5168 0.9379 0.9791 0.071 Uiso 1 1 calc R
Pt1G Pt 0.66306(4) 0.73606(2) 1.08176(3) 0.02539(17) Uani 1 1 d .
S1G S 0.7204(2) 0.66721(15) 1.10248(18) 0.0326(9) Uani 1 1 d .
S2G S 0.5927(2) 0.80060(14) 1.05417(17) 0.0282(8) Uani 1 1 d .
Cl1G Cl 0.7706(2) 0.77478(15) 1.14866(19) 0.0375(9) Uani 1 1 d .
N1G N 0.5689(8) 0.7026(4) 1.0245(5) 0.026(3) Uani 1 1 d .
N2G N 0.4440(8) 0.7986(5) 0.9850(6) 0.030(3) Uani 1 1 d .
H2GN H 0.4037 0.7842 0.9575 0.036 Uiso 1 1 calc R
N3G N 0.6412(8) 0.5922(6) 1.0464(7) 0.041(4) Uani 1 1 d .
C1G C 0.5103(10) 0.7751(6) 1.0106(7) 0.032(4) Uani 1 1 d U
C2G C 0.5054(9) 0.7261(5) 0.9977(7) 0.026(3) Uani 1 1 d .
C3G C 0.4376(9) 0.7014(6) 0.9568(8) 0.037(4) Uani 1 1 d .
H3GA H 0.3919 0.7174 0.9371 0.044 Uiso 1 1 calc R
C4G C 0.4377(11) 0.6572(7) 0.9464(9) 0.044(5) Uani 1 1 d .
H4GA H 0.3936 0.6413 0.9181 0.052 Uiso 1 1 calc R
C5G C 0.5049(9) 0.6353(6) 0.9785(8) 0.039(4) Uani 1 1 d .
H5GA H 0.5065 0.6031 0.9743 0.046 Uiso 1 1 calc R
C6G C 0.5708(10) 0.6586(6) 1.0167(7) 0.033(4) Uani 1 1 d .
C7G C 0.6429(9) 0.6348(5) 1.0533(7) 0.024(3) Uani 1 1 d U
C8G C 0.4356(10) 0.8438(6) 0.9992(7) 0.031(4) Uani 1 1 d .
C9G C 0.4764(11) 0.8604(7) 1.0575(8) 0.041(4) Uani 1 1 d .
H9GA H 0.5126 0.8415 1.0888 0.049 Uiso 1 1 calc R
C10G C 0.4638(11) 0.9036(7) 1.0690(9) 0.043(5) Uani 1 1 d .
H10G H 0.4921 0.9150 1.1080 0.052 Uiso 1 1 calc R
C11G C 0.4089(11) 0.9309(6) 1.0228(9) 0.045(5) Uani 1 1 d .
H11F H 0.4000 0.9609 1.0305 0.054 Uiso 1 1 calc R
C12G C 0.3669(10) 0.9137(6) 0.9652(8) 0.035(4) Uani 1 1 d .
H12G H 0.3285 0.9315 0.9340 0.043 Uiso 1 1 calc R
C13G C 0.3821(10) 0.8714(6) 0.9548(8) 0.035(4) Uani 1 1 d .
H13G H 0.3548 0.8604 0.9156 0.042 Uiso 1 1 calc R
C14G C 0.7094(9) 0.5662(6) 1.0815(8) 0.032(4) Uani 1 1 d .
C15G C 0.7576(13) 0.5616(8) 1.0638(11) 0.058(6) Uani 1 1 d .
H15G H 0.7468 0.5761 1.0292 0.069 Uiso 1 1 calc R
C16G C 0.8213(14) 0.5351(9) 1.0986(12) 0.065(7) Uani 1 1 d .
H16G H 0.8531 0.5308 1.0865 0.078 Uiso 1 1 calc R
C17G C 0.8391(11) 0.5154(7) 1.1490(10) 0.047(5) Uani 1 1 d .
H17G H 0.8843 0.4992 1.1729 0.056 Uiso 1 1 calc R
C18G C 0.7918(11) 0.5188(8) 1.1660(8) 0.049(5) Uani 1 1 d .
H18G H 0.8024 0.5033 1.2000 0.058 Uiso 1 1 calc R
C19G C 0.7293(11) 0.5450(8) 1.1331(8) 0.047(5) Uani 1 1 d .
H19G H 0.6984 0.5487 1.1462 0.057 Uiso 1 1 calc R
Pt1H Pt 0.56276(5) 0.70910(3) 1.15223(3) 0.0444(2) Uani 1 1 d D
S1H S 0.6154(3) 0.78002(18) 1.18523(19) 0.0438(11) Uani 1 1 d D
S2H S 0.5240(3) 0.6359(2) 1.1257(2) 0.0514(13) Uani 1 1 d D
Cl1H Cl 0.4449(2) 0.73949(18) 1.0936(2) 0.0466(11) Uani 1 1 d D
N1H N 0.6639(6) 0.6849(4) 1.2065(5) 0.033(3) Uani 1 1 d DU
N2H N 0.7571(8) 0.7943(5) 1.2680(7) 0.049(4) Uani 1 1 d DU
H2HN H 0.8002 0.7811 1.2922 0.058 Uiso 1 1 calc R
N3H N 0.6196(8) 0.5669(5) 1.1802(6) 0.055(5) Uani 1 1 d D
C1H C 0.7026(8) 0.7650(5) 1.2332(6) 0.043(5) Uani 1 1 d DU
C2H C 0.7203(8) 0.7159(5) 1.2384(7) 0.041(4) Uani 1 1 d D
C3H C 0.7921(10) 0.6995(8) 1.2751(11) 0.094(11) Uani 1 1 d D
H3HA H 0.8329 0.7197 1.2968 0.113 Uiso 1 1 calc R
C4H C 0.8019(9) 0.6530(7) 1.2787(7) 0.046(5) Uani 1 1 d D
H4HA H 0.8506 0.6414 1.3047 0.056 Uiso 1 1 calc R
C5H C 0.7452(8) 0.6223(6) 1.2469(7) 0.042(4) Uani 1 1 d D
H5HA H 0.7535 0.5902 1.2497 0.050 Uiso 1 1 calc R
C6H C 0.6760(8) 0.6408(5) 1.2108(7) 0.049(5) Uani 1 1 d D
C7H C 0.6107(9) 0.6095(6) 1.1741(7) 0.063(7) Uani 1 1 d D
C8H C 0.7585(10) 0.8418(5) 1.2730(10) 0.058(6) Uani 1 1 d D
C9H C 0.8220(11) 0.8661(7) 1.2999(12) 0.083(9) Uani 1 1 d D
H9HA H 0.8668 0.8495 1.3168 0.099 Uiso 1 1 calc R
C10H C 0.8263(12) 0.9115(6) 1.3042(13) 0.066(7) Uani 1 1 d D
H10H H 0.8730 0.9257 1.3215 0.079 Uiso 1 1 calc R
C11H C 0.7658(12) 0.9387(6) 1.2847(11) 0.067(7) Uani 1 1 d D
H11G H 0.7693 0.9711 1.2884 0.081 Uiso 1 1 calc R
C12H C 0.6997(12) 0.9159(7) 1.2593(13) 0.094(11) Uani 1 1 d D
H12H H 0.6558 0.9331 1.2439 0.113 Uiso 1 1 calc R
C13H C 0.6954(11) 0.8694(6) 1.2557(12) 0.076(8) Uani 1 1 d D
H13H H 0.6497 0.8548 1.2414 0.091 Uiso 1 1 calc R
C14H C 0.5621(9) 0.5361(7) 1.1456(7) 0.055(6) Uani 1 1 d D
C15H C 0.5329(12) 0.5297(8) 1.0860(8) 0.062(6) Uani 1 1 d D
H15H H 0.5489 0.5485 1.0676 0.075 Uiso 1 1 calc R
C16H C 0.4802(13) 0.4956(8) 1.0540(9) 0.068(7) Uani 1 1 d D
H16H H 0.4616 0.4911 1.0141 0.082 Uiso 1 1 calc R
C17H C 0.4545(11) 0.4684(8) 1.0789(9) 0.073(9) Uani 1 1 d D
H17H H 0.4168 0.4464 1.0563 0.087 Uiso 1 1 calc R
C18H C 0.4858(14) 0.4743(11) 1.1380(10) 0.093(11) Uani 1 1 d D
H18H H 0.4700 0.4552 1.1563 0.112 Uiso 1 1 calc R
C19H C 0.5388(13) 0.5069(9) 1.1713(9) 0.084(10) Uani 1 1 d D
H19H H 0.5596 0.5094 1.2119 0.101 Uiso 1 1 calc R

loop_
_atom_site_aniso_label
_atom_site_aniso_U_11
_atom_site_aniso_U_22
_atom_site_aniso_U_33
_atom_site_aniso_U_23
_atom_site_aniso_U_13
_atom_site_aniso_U_12
Pt1A 0.0358(4) 0.0301(4) 0.0275(4) 0.0039(3) 0.0207(3) 0.0068(3)
S1A 0.055(3) 0.018(2) 0.041(2) 0.0061(16) 0.032(2) 0.0056(17)
S2A 0.042(3) 0.033(2) 0.045(2) 0.0024(19) 0.029(2) 0.0015(18)
Cl1A 0.038(3) 0.045(3) 0.043(2) 0.014(2) 0.020(2) 0.0161(19)
N1A 0.031(3) 0.031(3) 0.030(3) -0.0007(10) 0.0180(19) 0.0002(10)
N2A 0.034(8) 0.032(8) 0.049(9) -0.001(6) 0.037(7) -0.002(6)
N3A 0.062(11) 0.033(9) 0.052(10) 0.003(7) 0.042(9) 0.009(7)
C1A 0.025(10) 0.089(16) 0.014(8) -0.013(9) 0.007(7) -0.008(9)
C2A 0.069(13) 0.021(9) 0.036(9) 0.001(7) 0.041(10) -0.006(8)
C3A 0.035(8) 0.048(8) 0.048(8) 0.004(6) 0.028(6) 0.019(6)
C4A 0.066(14) 0.013(8) 0.052(11) 0.013(8) 0.038(11) 0.007(8)
C5A 0.039(10) 0.034(10) 0.045(10) 0.016(8) 0.031(9) 0.015(8)
C6A 0.048(11) 0.021(8) 0.036(9) -0.002(7) 0.034(9) 0.004(7)
C7A 0.016(8) 0.050(11) 0.025(8) -0.016(7) 0.012(7) 0.008(7)
C8A 0.051(13) 0.052(13) 0.061(13) 0.000(10) 0.047(11) -0.001(9)
C9A 0.044(13) 0.021(11) 0.18(3) 0.011(15) 0.044(17) 0.005(9)
C10A 0.078(7) 0.078(7) 0.078(7) 0.0000(10) 0.045(4) 0.0000(10)
C11A 0.12(3) 0.059(17) 0.11(2) -0.020(16) 0.09(2) -0.050(17)
C12A 0.12(3) 0.054(16) 0.075(18) 0.010(14) 0.056(19) -0.028(16)
C13A 0.14(3) 0.056(17) 0.073(18) -0.007(14) 0.07(2) -0.033(17)
C14A 0.066(14) 0.023(9) 0.046(11) -0.004(8) 0.040(10) -0.006(8)
C15A 0.053(12) 0.035(10) 0.045(11) 0.004(8) 0.034(10) 0.008(8)
C16A 0.040(11) 0.043(11) 0.030(9) -0.004(8) 0.017(8) 0.002(8)
C17A 0.072(16) 0.035(11) 0.053(13) 0.004(9) 0.041(12) 0.005(10)
C18A 0.064(15) 0.047(12) 0.066(14) -0.009(10) 0.052(12) -0.015(10)
C19A 0.077(17) 0.059(14) 0.070(15) -0.018(11) 0.062(14) -0.015(12)
Pt1B 0.0206(3) 0.0247(3) 0.0217(3) 0.0023(2) 0.0131(3) 0.0020(2)
S1B 0.0187(18) 0.0242(19) 0.0199(17) 0.0044(14) 0.0073(15) 0.0011(13)
S2B 0.0224(19) 0.0189(18) 0.0307(19) 0.0048(14) 0.0153(16) 0.0058(13)
Cl1B 0.025(2) 0.032(2) 0.0268(19) 0.0036(15) 0.0120(16) 0.0024(14)
N1B 0.021(7) 0.031(8) 0.034(7) 0.001(6) 0.023(6) -0.004(5)
N2B 0.036(8) 0.032(8) 0.027(7) 0.000(6) 0.018(6) 0.001(6)
N3B 0.034(8) 0.028(8) 0.030(7) -0.001(6) 0.015(6) 0.000(6)
C1B 0.022(8) 0.034(9) 0.027(8) 0.008(7) 0.019(7) 0.009(6)
C2B 0.030(4) 0.030(4) 0.030(4) -0.0001(10) 0.017(2) 0.0004(10)
C3B 0.017(8) 0.015(8) 0.043(9) 0.002(6) 0.015(7) -0.005(5)
C4B 0.026(9) 0.015(8) 0.069(12) 0.015(7) 0.037(9) 0.007(6)
C5B 0.019(8) 0.007(7) 0.033(8) 0.005(6) 0.008(7) -0.004(5)
C6B 0.014(7) 0.019(8) 0.019(7) -0.003(6) 0.005(6) -0.004(5)
C7B 0.032(9) 0.019(8) 0.017(7) 0.007(6) 0.004(7) 0.014(6)
C8B 0.019(6) 0.011(6) 0.028(6) 0.001(5) 0.006(5) 0.006(5)
C9B 0.037(10) 0.014(8) 0.057(12) 0.001(7) 0.027(9) 0.005(6)
C10B 0.041(12) 0.036(11) 0.080(15) -0.002(10) 0.040(11) -0.007(8)
C11B 0.048(12) 0.023(10) 0.078(16) 0.017(10) 0.025(12) 0.004(8)
C12B 0.038(11) 0.038(11) 0.060(13) 0.014(9) 0.022(10) 0.001(8)
C13B 0.019(9) 0.041(10) 0.051(11) 0.012(8) 0.020(8) -0.001(7)
C14B 0.024(9) 0.031(9) 0.028(8) 0.005(7) 0.011(7) 0.003(6)
C15B 0.047(11) 0.033(10) 0.036(10) -0.004(7) 0.026(9) 0.005(8)
C16B 0.040(11) 0.035(10) 0.031(9) 0.015(8) 0.010(8) 0.008(8)
C17B 0.033(10) 0.031(10) 0.048(11) 0.014(8) 0.024(9) 0.013(7)
C18B 0.031(10) 0.053(12) 0.046(11) 0.010(9) 0.028(9) 0.004(8)
C19B 0.023(9) 0.053(12) 0.038(10) 0.009(8) 0.017(8) -0.002(7)
Pt1C 0.0391(4) 0.0297(4) 0.0276(4) 0.0045(3) 0.0233(3) 0.0101(3)
S1C 0.047(3) 0.023(2) 0.037(2) 0.0032(16) 0.030(2) 0.0027(16)
S2C 0.038(2) 0.027(2) 0.031(2) -0.0008(16) 0.0177(19) 0.0078(16)
Cl1C 0.036(2) 0.033(2) 0.032(2) 0.0045(16) 0.0172(18) 0.0156(16)
N1C 0.025(7) 0.013(6) 0.033(7) 0.005(5) 0.022(6) 0.003(5)
N2C 0.030(8) 0.034(8) 0.029(7) 0.010(6) 0.018(6) 0.003(6)
N3C 0.064(11) 0.027(8) 0.017(7) -0.005(5) 0.021(7) -0.003(7)
C1C 0.021(3) 0.022(3) 0.021(3) -0.0001(10) 0.0122(19) -0.0003(10)
C2C 0.052(12) 0.021(9) 0.040(10) -0.005(7) 0.026(9) -0.007(7)
C3C 0.055(13) 0.037(11) 0.040(10) 0.004(8) 0.033(10) 0.007(8)
C4C 0.033(10) 0.043(11) 0.039(10) 0.003(8) 0.023(8) 0.005(8)
C5C 0.022(6) 0.018(6) 0.031(7) 0.002(5) 0.016(5) 0.012(5)
C6C 0.054(11) 0.022(8) 0.025(8) -0.004(6) 0.032(8) 0.003(7)
C7C 0.039(7) 0.012(6) 0.022(6) 0.001(5) 0.016(5) 0.002(5)
C8C 0.040(11) 0.035(10) 0.023(8) 0.007(7) 0.010(8) 0.006(8)
C9C 0.037(11) 0.039(11) 0.063(13) 0.011(9) 0.034(10) 0.001(8)
C10C 0.064(16) 0.031(12) 0.12(2) 0.022(13) 0.053(16) 0.006(10)
C11C 0.12(2) 0.021(11) 0.10(2) 0.015(12) 0.071(19) -0.002(12)
C12C 0.08(2) 0.060(17) 0.12(2) -0.012(16) 0.07(2) 0.017(14)
C13C 0.055(14) 0.051(14) 0.076(16) -0.003(11) 0.044(13) -0.001(10)
C14C 0.027(9) 0.027(9) 0.026(8) -0.002(7) 0.004(7) 0.011(7)
C15C 0.093(18) 0.041(12) 0.038(11) -0.001(9) 0.034(12) -0.014(11)
C16C 0.092(19) 0.046(13) 0.030(11) -0.009(9) 0.027(12) -0.011(12)
C17C 0.054(13) 0.043(12) 0.049(12) -0.019(10) 0.025(11) 0.001(9)
C18C 0.035(12) 0.086(17) 0.052(12) -0.025(11) 0.031(10) -0.008(10)
C19C 0.029(10) 0.053(12) 0.054(12) -0.026(10) 0.023(9) -0.009(8)
Pt1D 0.0175(4) 0.0493(5) 0.0212(3) -0.0012(3) 0.0107(3) 0.0007(3)
S1D 0.019(2) 0.051(3) 0.0203(19) -0.0017(17) 0.0075(16) -0.0047(16)
S2D 0.026(2) 0.054(3) 0.038(2) 0.001(2) 0.0190(19) 0.0068(18)
Cl1D 0.016(2) 0.058(3) 0.037(2) -0.004(2) 0.0054(17) -0.0003(17)
N1D 0.022(3) 0.023(3) 0.023(3) 0.0002(10) 0.0128(17) 0.0000(10)
N2D 0.036(9) 0.038(9) 0.030(8) -0.010(6) 0.020(7) -0.005(6)
N3D 0.037(9) 0.066(12) 0.056(10) -0.013(9) 0.034(8) 0.009(8)
C1D 0.041(10) 0.038(10) 0.024(8) -0.010(7) 0.023(8) -0.010(7)
C2D 0.016(6) 0.033(7) 0.023(6) -0.005(5) 0.007(5) -0.009(5)
C3D 0.034(4) 0.035(4) 0.034(4) -0.0002(10) 0.020(2) 0.0000(10)
C4D 0.042(12) 0.062(14) 0.053(12) -0.016(10) 0.032(10) -0.036(10)
C5D 0.031(10) 0.042(11) 0.048(11) -0.008(9) 0.019(9) -0.002(8)
C6D 0.011(8) 0.080(14) 0.010(7) 0.008(7) 0.006(6) 0.013(8)
C7D 0.042(11) 0.045(12) 0.033(9) -0.016(8) 0.025(9) -0.012(8)
C8D 0.022(9) 0.045(11) 0.033(9) -0.007(8) 0.015(7) -0.008(7)
C9D 0.032(11) 0.051(14) 0.085(17) -0.026(12) 0.022(12) -0.008(9)
C10D 0.048(14) 0.070(18) 0.076(18) -0.039(14) 0.012(13) -0.004(12)
C11D 0.045(12) 0.052(13) 0.060(13) -0.016(10) 0.030(11) -0.006(9)
C12D 0.042(11) 0.044(12) 0.050(12) -0.008(9) 0.031(10) -0.015(8)
C13D 0.032(11) 0.055(13) 0.045(11) -0.008(9) 0.023(9) -0.017(8)
C14D 0.052(13) 0.034(11) 0.078(16) -0.014(10) 0.043(12) -0.002(9)
C15D 0.13(3) 0.09(2) 0.13(3) 0.04(2) 0.10(3) 0.07(2)
C16D 0.23(5) 0.21(5) 0.20(4) 0.15(4) 0.19(4) 0.19(5)
C17D 0.10(2) 0.09(2) 0.16(3) 0.04(2) 0.10(3) 0.06(2)
C18D 0.035(13) 0.11(2) 0.061(16) 0.013(15) 0.015(12) 0.015(13)
C19D 0.047(15) 0.18(4) 0.029(12) -0.005(16) 0.008(11) 0.045(18)
Pt1E 0.0203(4) 0.0385(4) 0.0214(3) -0.0026(3) 0.0118(3) -0.0040(3)
S1E 0.0146(18) 0.038(2) 0.0248(19) 0.0052(16) 0.0087(15) 0.0044(14)
S2E 0.030(2) 0.035(2) 0.033(2) -0.0080(17) 0.0170(18) -0.0084(16)
Cl1E 0.0191(19) 0.044(2) 0.029(2) 0.0017(17) 0.0057(16) -0.0045(15)
N1E 0.019(3) 0.020(3) 0.020(3) -0.0005(10) 0.0114(16) 0.0001(10)
N2E 0.020(7) 0.027(8) 0.040(8) -0.002(6) 0.009(6) -0.002(5)
N3E 0.032(8) 0.042(9) 0.028(7) -0.013(6) 0.023(6) -0.013(6)
C1E 0.025(3) 0.025(3) 0.025(3) 0.0001(10) 0.014(2) -0.0003(10)
C2E 0.021(3) 0.021(3) 0.021(3) 0.0001(10) 0.0122(19) -0.0006(10)
C3E 0.021(8) 0.018(8) 0.033(8) -0.009(6) 0.017(7) -0.010(6)
C4E 0.027(10) 0.045(12) 0.059(13) 0.003(10) 0.022(9) -0.001(8)
C5E 0.016(8) 0.040(10) 0.046(10) 0.002(8) 0.018(7) 0.002(6)
C6E 0.028(9) 0.033(9) 0.028(8) -0.007(7) 0.021(7) -0.009(6)
C7E 0.034(10) 0.040(11) 0.033(9) 0.002(7) 0.025(8) 0.007(7)
C8E 0.038(10) 0.024(9) 0.033(9) 0.008(7) 0.011(8) -0.009(7)
C9E 0.078(11) 0.071(11) 0.090(12) 0.019(8) 0.036(8) -0.010(8)
C10E 0.15(2) 0.15(2) 0.16(2) 0.008(10) 0.081(13) -0.001(10)
C11E 0.12(3) 0.039(14) 0.10(2) 0.029(15) 0.06(2) 0.018(15)
C12E 0.081(19) 0.049(15) 0.075(18) -0.017(13) 0.032(15) -0.007(13)
C13E 0.09(2) 0.042(14) 0.075(18) -0.008(12) 0.020(16) 0.021(13)
C14E 0.022(8) 0.029(9) 0.023(8) -0.002(6) 0.011(7) 0.000(6)
C15E 0.040(11) 0.035(10) 0.039(10) -0.005(8) 0.022(9) -0.006(8)
C16E 0.084(17) 0.037(11) 0.050(12) -0.009(9) 0.047(12) -0.014(10)
C17E 0.041(11) 0.037(11) 0.049(12) -0.007(9) 0.021(9) -0.006(8)
C18E 0.075(16) 0.038(11) 0.036(11) -0.014(9) 0.026(11) -0.024(10)
C19E 0.066(14) 0.036(11) 0.041(11) -0.015(8) 0.032(11) -0.015(9)
Pt1F 0.0330(4) 0.0269(4) 0.0283(4) -0.0039(3) 0.0197(3) -0.0052(3)
S1F 0.039(2) 0.031(2) 0.031(2) -0.0016(16) 0.0211(19) 0.0024(17)
S2F 0.023(2) 0.032(2) 0.034(2) -0.0050(17) 0.0147(17) -0.0020(15)
Cl1F 0.030(2) 0.039(2) 0.046(3) -0.0118(19) 0.016(2) -0.0132(17)
N1F 0.026(7) 0.018(7) 0.030(7) 0.002(5) 0.017(6) 0.000(5)
N2F 0.027(8) 0.045(9) 0.023(7) 0.003(6) 0.016(6) 0.008(6)
N3F 0.021(7) 0.034(8) 0.038(8) -0.004(6) 0.014(6) 0.012(6)
C1F 0.025(9) 0.036(10) 0.030(9) 0.002(7) 0.011(7) 0.017(7)
C2F 0.022(8) 0.006(6) 0.031(8) 0.005(5) 0.018(7) 0.008(5)
C3F 0.028(9) 0.015(8) 0.032(9) 0.009(6) 0.010(7) 0.002(6)
C4F 0.019(8) 0.021(8) 0.032(9) -0.003(6) 0.009(7) -0.009(6)
C5F 0.028(9) 0.021(8) 0.044(10) 0.003(7) 0.020(8) 0.008(6)
C6F 0.027(9) 0.035(9) 0.015(7) 0.003(6) 0.010(7) 0.001(6)
C7F 0.024(6) 0.013(6) 0.025(6) -0.009(5) 0.012(5) -0.002(5)
C8F 0.032(10) 0.046(11) 0.035(9) 0.004(8) 0.026(8) 0.009(7)
C9F 0.046(12) 0.045(12) 0.046(11) -0.012(9) 0.028(10) 0.002(9)
C10F 0.034(11) 0.055(13) 0.056(13) -0.015(10) 0.025(10) 0.005(9)
C11F 0.057(14) 0.036(12) 0.077(17) -0.009(11) 0.025(13) 0.015(10)
C12F 0.050(12) 0.032(11) 0.061(13) 0.000(9) 0.032(11) 0.000(8)
C13F 0.038(11) 0.037(11) 0.053(12) 0.005(9) 0.028(9) 0.010(8)
C14F 0.028(10) 0.041(11) 0.044(11) -0.005(8) 0.018(8) 0.009(7)
C15F 0.044(12) 0.062(14) 0.042(11) -0.010(10) 0.028(10) 0.017(10)
C16F 0.043(13) 0.081(17) 0.041(11) 0.013(11) 0.024(10) 0.025(11)
C17F 0.034(11) 0.049(12) 0.051(12) 0.006(9) 0.022(9) 0.008(8)
C18F 0.062(16) 0.068(16) 0.087(18) 0.032(14) 0.055(15) 0.028(12)
C19F 0.042(13) 0.076(16) 0.071(15) 0.026(13) 0.040(12) 0.023(11)
Pt1G 0.0219(4) 0.0343(4) 0.0217(3) 0.0020(3) 0.0136(3) 0.0031(3)
S1G 0.029(2) 0.032(2) 0.035(2) 0.0013(17) 0.0175(18) 0.0091(16)
S2G 0.028(2) 0.029(2) 0.029(2) 0.0023(15) 0.0176(17) 0.0024(15)
Cl1G 0.030(2) 0.042(2) 0.043(2) -0.0009(18) 0.0227(19) -0.0036(17)
N1G 0.040(8) 0.021(7) 0.018(6) 0.006(5) 0.017(6) 0.000(5)
N2G 0.036(8) 0.026(7) 0.038(8) 0.000(6) 0.026(7) 0.008(6)
N3G 0.022(8) 0.049(10) 0.046(9) 0.011(7) 0.017(7) 0.014(6)
C1G 0.031(4) 0.032(4) 0.032(4) -0.0002(10) 0.018(2) -0.0001(10)
C2G 0.034(9) 0.023(8) 0.028(8) 0.001(6) 0.022(7) 0.006(6)
C3G 0.009(8) 0.038(10) 0.042(10) -0.004(8) 0.003(7) 0.004(6)
C4G 0.042(11) 0.035(11) 0.048(11) -0.007(8) 0.023(9) -0.003(8)
C5G 0.024(9) 0.032(10) 0.043(10) -0.007(8) 0.010(8) -0.006(7)
C6G 0.034(10) 0.037(10) 0.035(9) 0.007(7) 0.025(8) 0.008(7)
C7G 0.024(3) 0.024(3) 0.024(3) -0.0002(10) 0.014(2) 0.0006(10)
C8G 0.032(9) 0.037(10) 0.030(9) -0.003(7) 0.022(8) 0.002(7)
C9G 0.036(10) 0.049(12) 0.041(10) -0.009(9) 0.023(9) -0.002(8)
C10G 0.041(11) 0.045(11) 0.049(11) -0.018(9) 0.029(9) -0.004(8)
C11G 0.049(12) 0.027(10) 0.063(13) -0.015(9) 0.034(11) -0.006(8)
C12G 0.031(9) 0.027(9) 0.040(10) -0.005(7) 0.016(8) -0.005(7)
C13G 0.037(10) 0.036(10) 0.040(10) -0.003(8) 0.027(9) -0.005(7)
C14G 0.030(9) 0.026(9) 0.042(10) 0.007(7) 0.022(8) 0.010(7)
C15G 0.059(15) 0.057(14) 0.078(16) 0.027(12) 0.051(13) 0.020(11)
C16G 0.062(16) 0.073(16) 0.096(18) 0.043(14) 0.066(15) 0.038(12)
C17G 0.040(11) 0.030(10) 0.068(14) 0.009(9) 0.030(10) 0.007(8)
C18G 0.039(12) 0.070(15) 0.032(10) 0.006(9) 0.018(9) 0.001(10)
C19G 0.033(11) 0.080(16) 0.024(9) 0.000(9) 0.014(8) 0.018(10)
Pt1H 0.0295(4) 0.0805(6) 0.0263(4) -0.0032(4) 0.0177(3) -0.0010(4)
S1H 0.034(3) 0.061(3) 0.031(2) 0.000(2) 0.015(2) -0.006(2)
S2H 0.030(3) 0.082(4) 0.041(3) -0.011(3) 0.019(2) -0.002(2)
Cl1H 0.032(2) 0.062(3) 0.041(2) 0.002(2) 0.018(2) 0.001(2)
N1H 0.033(3) 0.033(3) 0.032(3) -0.0005(10) 0.019(2) 0.0005(10)
N2H 0.032(7) 0.077(9) 0.038(7) -0.001(6) 0.021(6) -0.010(6)
N3H 0.041(10) 0.089(15) 0.029(9) -0.016(9) 0.017(8) -0.005(9)
C1H 0.056(9) 0.061(9) 0.026(7) -0.002(6) 0.030(6) -0.003(7)
C2H 0.032(10) 0.051(12) 0.025(9) 0.004(8) 0.007(8) 0.006(8)
C3H 0.07(2) 0.15(3) 0.060(17) -0.008(19) 0.037(16) -0.03(2)
C4H 0.026(10) 0.081(16) 0.028(10) -0.002(10) 0.013(8) -0.005(9)
C5H 0.035(11) 0.050(12) 0.043(11) -0.005(9) 0.024(9) 0.006(8)
C6H 0.049(13) 0.073(15) 0.021(9) 0.000(9) 0.019(9) -0.009(10)
C7H 0.040(13) 0.12(2) 0.023(10) -0.008(12) 0.014(9) 0.010(13)
C8H 0.063(15) 0.052(14) 0.093(18) 0.010(12) 0.064(14) -0.009(11)
C9H 0.039(14) 0.13(3) 0.11(2) -0.023(19) 0.061(15) -0.015(14)
C10H 0.070(16) 0.019(10) 0.12(2) -0.011(12) 0.065(16) -0.005(9)
C11H 0.09(2) 0.034(12) 0.079(17) 0.010(11) 0.051(16) -0.011(12)
C12H 0.070(18) 0.044(15) 0.09(2) 0.000(14) 0.000(16) -0.019(12)
C13H 0.057(15) 0.043(14) 0.10(2) -0.009(13) 0.026(15) 0.006(11)
C14H 0.018(10) 0.089(18) 0.048(12) -0.025(12) 0.013(9) 0.006(10)
C15H 0.061(15) 0.076(17) 0.054(13) -0.023(12) 0.035(12) -0.001(12)
C16H 0.066(17) 0.084(19) 0.065(15) -0.025(14) 0.045(14) 0.009(14)
C17H 0.026(11) 0.09(2) 0.078(17) -0.049(15) 0.016(11) 0.009(11)
C18H 0.053(17) 0.17(4) 0.072(18) -0.04(2) 0.047(15) -0.030(19)
C19H 0.043(15) 0.15(3) 0.068(17) -0.023(18) 0.035(14) 0.010(16)

loop_
_atom_type_symbol
_atom_type_description
_atom_type_scat_dispersion_real
_atom_type_scat_dispersion_imag
_atom_type_scat_source
C C 0.0181 0.0091 'International Tables Vol C Tables 4.2.6.8 and 6.1.1.4'
H H 0.0000 0.0000 'International Tables Vol C Tables 4.2.6.8 and 6.1.1.4'
N N 0.0311 0.0180 'International Tables Vol C Tables 4.2.6.8 and 6.1.1.4'
S S 0.3331 0.5567 'International Tables Vol C Tables 4.2.6.8 and 6.1.1.4'
Cl Cl 0.3639 0.7018 'International Tables Vol C Tables 4.2.6.8 and 6.1.1.4'
Pt Pt -4.5932 6.9264 'International Tables Vol C Tables 4.2.6.8 and 6.1.1.4'

loop_
_geom_angle_atom_site_label_1
_geom_angle_atom_site_label_2
_geom_angle_atom_site_label_3
_geom_angle
N1A Pt1A S2A 87.7(4)
N1A Pt1A S1A 85.6(4)
S2A Pt1A S1A 173.26(17)
N1A Pt1A Cl1A 177.3(4)
S2A Pt1A Cl1A 93.75(18)
S1A Pt1A Cl1A 92.98(17)
C1A S1A Pt1A 98.4(8)
C7A S2A Pt1A 96.8(6)
C2A N1A C6A 119.9(15)
C2A N1A Pt1A 121.1(12)
C6A N1A Pt1A 118.9(12)
C1A N2A C8A 127.4(18)
C1A N2A H2AN 116.3
C8A N2A H2AN 116.3
C7A N3A C14A 120.8(16)
N2A C1A C2A 118.6(18)
N2A C1A S1A 122.9(18)
C2A C1A S1A 118.5(15)
N1A C2A C3A 119.2(16)
N1A C2A C1A 116.2(18)
C3A C2A C1A 124.5(18)
C4A C3A C2A 121(2)
C4A C3A H3AA 119.3
C2A C3A H3AA 119.3
C3A C4A C5A 119.6(19)
C3A C4A H4AA 120.2
C5A C4A H4AA 120.2
C4A C5A C6A 120.5(17)
C4A C5A H5AA 119.7
C6A C5A H5AA 119.7
N1A C6A C5A 119.3(17)
N1A C6A C7A 117.8(16)
C5A C6A C7A 122.8(16)
N3A C7A C6A 118.5(15)
N3A C7A S2A 122.6(14)
C6A C7A S2A 118.7(14)
C13A C8A C9A 118(2)
C13A C8A N2A 124(2)
C9A C8A N2A 117(2)
C10A C9A C8A 121(3)
C10A C9A H9AA 119.7
C8A C9A H9AA 119.7
C11A C10A C9A 120(3)
C11A C10A H10A 119.9
C9A C10A H10A 119.9
C12A C11A C10A 118(3)
C12A C11A H11A 121.0
C10A C11A H11A 121.0
C11A C12A C13A 122(3)
C11A C12A H12A 119.2
C13A C12A H12A 119.2
C8A C13A C12A 120(3)
C8A C13A H13A 119.8
C12A C13A H13A 119.8
C19A C14A N3A 123.7(17)
C19A C14A C15A 117.7(19)
N3A C14A C15A 118.6(18)
C16A C15A C14A 120.1(19)
C16A C15A H15A 119.9
C14A C15A H15A 119.9
C15A C16A C17A 122.4(19)
C15A C16A H16A 118.8
C17A C16A H16A 118.8
C16A C17A C18A 119(2)
C16A C17A H17A 120.6
C18A C17A H17A 120.6
C17A C18A C19A 121(2)
C17A C18A H18A 119.3
C19A C18A H18A 119.3
C14A C19A C18A 119.7(19)
C14A C19A H19A 120.1
C18A C19A H19A 120.1
N1B Pt1B S2B 86.9(3)
N1B Pt1B S1B 86.1(3)
S2B Pt1B S1B 172.94(14)
N1B Pt1B Cl1B 178.8(4)
S2B Pt1B Cl1B 93.53(14)
S1B Pt1B Cl1B 93.51(13)
C1B S1B Pt1B 98.2(5)
C7B S2B Pt1B 98.3(4)
C6B N1B C2B 120.9(10)
C6B N1B Pt1B 120.4(8)
C2B N1B Pt1B 118.5(8)
C1B N2B C8B 126.5(13)
C1B N2B H2BN 116.7
C8B N2B H2BN 116.7
C7B N3B C14B 121.8(13)
N2B C1B C2B 116.7(12)
N2B C1B S1B 122.0(11)
C2B C1B S1B 121.3(9)
C3B C2B N1B 118.2(12)
C3B C2B C1B 125.8(12)
N1B C2B C1B 115.8(11)
C4B C3B C2B 120.3(13)
C4B C3B H3BA 119.8
C2B C3B H3BA 119.8
C3B C4B C5B 119.6(13)
C3B C4B H4BA 120.2
C5B C4B H4BA 120.2
C6B C5B C4B 118.9(12)
C6B C5B H5BA 120.5
C4B C5B H5BA 120.5
N1B C6B C5B 121.9(11)
N1B C6B C7B 118.0(11)
C5B C6B C7B 120.1(11)
N3B C7B C6B 119.1(12)
N3B C7B S2B 124.5(10)
C6B C7B S2B 116.4(9)
C9B C8B N2B 122.2(13)
C9B C8B C13B 116.4(13)
N2B C8B C13B 121.4(12)
C10B C9B C8B 123.5(16)
C10B C9B H9BA 118.3
C8B C9B H9BA 118.3
C9B C10B C11B 120.9(17)
C9B C10B H10B 119.6
C11B C10B H10B 119.6
C10B C11B C12B 117.8(16)
C10B C11B H11B 121.1
C12B C11B H11B 121.1
C13B C12B C11B 121.5(17)
C13B C12B H12B 119.2
C11B C12B H12B 119.2
C12B C13B C8B 119.8(15)
C12B C13B H13B 120.1
C8B C13B H13B 120.1
C19B C14B N3B 122.2(13)
C19B C14B C15B 118.1(13)
N3B C14B C15B 119.6(13)
C16B C15B C14B 119.6(14)
C16B C15B H15B 120.2
C14B C15B H15B 120.2
C17B C16B C15B 121.2(14)
C17B C16B H16B 119.4
C15B C16B H16B 119.4
C16B C17B C18B 119.4(14)
C16B C17B H17B 120.3
C18B C17B H17B 120.3
C19B C18B C17B 120.1(15)
C19B C18B H18B 120.0
C17B C18B H18B 120.0
C18B C19B C14B 121.6(14)
C18B C19B H19B 119.2
C14B C19B H19B 119.2
N1C Pt1C S2C 87.8(4)
N1C Pt1C S1C 85.5(4)
S2C Pt1C S1C 173.31(16)
N1C Pt1C Cl1C 178.7(4)
S2C Pt1C Cl1C 93.46(16)
S1C Pt1C Cl1C 93.23(16)
C1C S1C Pt1C 99.3(5)
C7C S2C Pt1C 98.1(5)
C2C N1C C6C 121.5(15)
C2C N1C Pt1C 119.8(11)
C6C N1C Pt1C 118.7(11)
C1C N2C C8C 128.9(15)
C1C N2C H2CN 115.5
C8C N2C H2CN 115.5
C7C N3C C14C 118.4(16)
N2C C1C C2C 121.7(15)
N2C C1C S1C 121.5(12)
C2C C1C S1C 116.8(13)
N1C C2C C3C 121.6(16)
N1C C2C C1C 118.5(17)
C3C C2C C1C 119.9(17)
C2C C3C C4C 117.4(19)
C2C C3C H3CA 121.3
C4C C3C H3CA 121.3
C5C C4C C3C 119.6(17)
C5C C4C H4CA 120.2
C3C C4C H4CA 120.2
C4C C5C C6C 120.7(15)
C4C C5C H5CA 119.7
C6C C5C H5CA 119.7
N1C C6C C5C 119.2(16)
N1C C6C C7C 117.7(15)
C5C C6C C7C 123.1(14)
N3C C7C C6C 113.9(15)
N3C C7C S2C 128.4(14)
C6C C7C S2C 117.7(11)
C13C C8C N2C 123.1(19)
C13C C8C C9C 118.2(19)
N2C C8C C9C 118.6(17)
C10C C9C C8C 119(2)
C10C C9C H9CA 120.3
C8C C9C H9CA 120.3
C9C C10C C11C 121(2)
C9C C10C H10C 119.4
C11C C10C H10C 119.4
C12C C11C C10C 119(2)
C12C C11C H11C 120.4
C10C C11C H11C 120.4
C11C C12C C13C 124(3)
C11C C12C H12C 118.0
C13C C12C H12C 118.0
C8C C13C C12C 118(2)
C8C C13C H13C 121.0
C12C C13C H13C 121.0
C15C C14C C19C 118.4(18)
C15C C14C N3C 119.8(19)
C19C C14C N3C 121.4(16)
C14C C15C C16C 120(2)
C14C C15C H15C 120.2
C16C C15C H15C 120.2
C17C C16C C15C 121.1(19)
C17C C16C H16C 119.5
C15C C16C H16C 119.5
C16C C17C C18C 120(2)
C16C C17C H17C 120.1
C18C C17C H17C 120.1
C17C C18C C19C 120(2)
C17C C18C H18C 120.2
C19C C18C H18C 120.2
C18C C19C C14C 121.4(19)
C18C C19C H19C 119.3
C14C C19C H19C 119.3
N1D Pt1D S1D 85.4(4)
N1D Pt1D S2D 88.7(4)
S1D Pt1D S2D 173.98(16)
N1D Pt1D Cl1D 178.1(4)
S1D Pt1D Cl1D 92.82(16)
S2D Pt1D Cl1D 93.15(17)
C1D S1D Pt1D 98.6(7)
C7D S2D Pt1D 97.5(7)
C2D N1D C6D 122.0(13)
C2D N1D Pt1D 120.3(10)
C6D N1D Pt1D 117.7(10)
C1D N2D C8D 132.4(15)
C1D N2D H2DN 113.8
C8D N2D H2DN 113.8
C7D N3D C14D 119.4(18)
N2D C1D C2D 117.7(15)
N2D C1D S1D 123.6(13)
C2D C1D S1D 118.6(14)
N1D C2D C3D 119.2(16)
N1D C2D C1D 116.4(14)
C3D C2D C1D 124.3(16)
C4D C3D C2D 120.4(19)
C4D C3D H3DA 119.8
C2D C3D H3DA 119.8
C3D C4D C5D 125.0(19)
C3D C4D H4DA 117.5
C5D C4D H4DA 117.5
C4D C5D C6D 114.0(18)
C4D C5D H5DA 123.0
C6D C5D H5DA 123.0
N1D C6D C5D 119.2(15)
N1D C6D C7D 120.5(15)
C5D C6D C7D 120.2(18)
N3D C7D C6D 118.1(17)
N3D C7D S2D 126.3(17)
C6D C7D S2D 115.6(14)
C13D C8D N2D 117.9(16)
C13D C8D C9D 116.4(18)
N2D C8D C9D 125.7(17)
C10D C9D C8D 119(2)
C10D C9D H9DA 120.4
C8D C9D H9DA 120.4
C11D C10D C9D 122(2)
C11D C10D H10D 118.9
C9D C10D H10D 118.9
C10D C11D C12D 118(2)
C10D C11D H11D 120.9
C12D C11D H11D 120.9
C13D C12D C11D 119(2)
C13D C12D H12D 120.3
C11D C12D H12D 120.3
C8D C13D C12D 124.3(18)
C8D C13D H13D 117.8
C12D C13D H13D 117.8
C19D C14D C15D 119(2)
C19D C14D N3D 123(2)
C15D C14D N3D 117(2)
C14D C15D C16D 117(3)
C14D C15D H15D 121.7
C16D C15D H15D 121.7
C17D C16D C15D 123(3)
C17D C16D H16D 118.7
C15D C16D H16D 118.7
C18D C17D C16D 117(3)
C18D C17D H17D 121.6
C16D C17D H17D 121.6
C17D C18D C19D 123(3)
C17D C18D H18D 118.5
C19D C18D H18D 118.5
C14D C19D C18D 122(3)
C14D C19D H19D 119.1
C18D C19D H19D 119.1
N1E Pt1E S1E 86.2(3)
N1E Pt1E S2E 87.2(3)
S1E Pt1E S2E 173.38(15)
N1E Pt1E Cl1E 177.8(3)
S1E Pt1E Cl1E 92.03(14)
S2E Pt1E Cl1E 94.57(15)
C1E S1E Pt1E 100.0(5)
C7E S2E Pt1E 97.7(5)
C6E N1E C2E 120.8(10)
C6E N1E Pt1E 120.3(8)
C2E N1E Pt1E 118.9(8)
C1E N2E C8E 131.1(13)
C1E N2E H2EN 114.4
C8E N2E H2EN 114.4
C7E N3E C14E 123.7(14)
N2E C1E C2E 118.8(12)
N2E C1E S1E 123.5(11)
C2E C1E S1E 117.7(9)
N1E C2E C3E 119.3(11)
N1E C2E C1E 117.1(10)
C3E C2E C1E 123.6(11)
C4E C3E C2E 120.2(12)
C4E C3E H3EA 119.9
C2E C3E H3EA 119.9
C3E C4E C5E 119.6(14)
C3E C4E H4EA 120.2
C5E C4E H4EA 120.2
C6E C5E C4E 118.7(14)
C6E C5E H5EA 120.6
C4E C5E H5EA 120.6
N1E C6E C5E 121.3(12)
N1E C6E C7E 117.7(11)
C5E C6E C7E 121.0(12)
N3E C7E C6E 117.8(12)
N3E C7E S2E 125.1(11)
C6E C7E S2E 117.1(10)
C9E C8E N2E 122.4(15)
C9E C8E C13E 116.4(16)
N2E C8E C13E 119.6(13)
C10E C9E C8E 122(2)
C10E C9E H9EA 119.2
C8E C9E H9EA 119.2
C9E C10E C11E 121(2)
C9E C10E H10E 119.3
C11E C10E H10E 119.3
C12E C11E C10E 116(2)
C12E C11E H11H 121.8
C10E C11E H11H 121.8
C13E C12E C11E 121(2)
C13E C12E H12E 119.3
C11E C12E H12E 119.3
C12E C13E C8E 119.9(18)
C12E C13E H13E 120.0
C8E C13E H13E 120.0
N3E C14E C15E 119.6(12)
N3E C14E C19E 121.6(12)
C15E C14E C19E 118.8(13)
C14E C15E C16E 119.5(14)
C14E C15E H15E 120.3
C16E C15E H15E 120.3
C17E C16E C15E 121.5(15)
C17E C16E H16E 119.3
C15E C16E H16E 119.3
C16E C17E C18E 118.7(15)
C16E C17E H17E 120.6
C18E C17E H17E 120.6
C17E C18E C19E 121.4(15)
C17E C18E H18E 119.3
C19E C18E H18E 119.3
C18E C19E C14E 120.1(15)
C18E C19E H19E 119.9
C14E C19E H19E 119.9
N1F Pt1F S2F 87.3(4)
N1F Pt1F Cl1F 179.1(4)
S2F Pt1F Cl1F 93.44(16)
N1F Pt1F S1F 85.9(4)
S2F Pt1F S1F 172.95(16)
Cl1F Pt1F S1F 93.40(17)
C1F S1F Pt1F 98.0(6)
C7F S2F Pt1F 98.6(5)
C6F N1F C2F 119.8(13)
C6F N1F Pt1F 120.6(11)
C2F N1F Pt1F 119.5(10)
C1F N2F C8F 127.2(16)
C1F N2F H2FN 116.4
C8F N2F H2FN 116.4
C7F N3F C14F 118.2(15)
N2F C1F C2F 115.3(15)
N2F C1F S1F 123.4(14)
C2F C1F S1F 121.3(12)
C3F C2F N1F 119.4(13)
C3F C2F C1F 126.0(14)
N1F C2F C1F 114.7(13)
C2F C3F C4F 120.1(15)
C2F C3F H3FA 119.9
C4F C3F H3FA 119.9
C5F C4F C3F 120.2(15)
C5F C4F H4FA 119.9
C3F C4F H4FA 119.9
C6F C5F C4F 118.5(15)
C6F C5F H5FA 120.8
C4F C5F H5FA 120.8
N1F C6F C5F 121.8(15)
N1F C6F C7F 117.2(14)
C5F C6F C7F 120.9(15)
N3F C7F C6F 114.8(14)
N3F C7F S2F 129.1(13)
C6F C7F S2F 116.1(11)
C13F C8F C9F 120.0(18)
C13F C8F N2F 117.4(16)
C9F C8F N2F 122.4(16)
C10F C9F C8F 121(2)
C10F C9F H9FA 119.5
C8F C9F H9FA 119.5
C9F C10F C11F 120(2)
C9F C10F H10F 120.2
C11F C10F H10F 120.2
C12F C11F C10F 120(2)
C12F C11F H11E 119.9
C10F C11F H11E 119.9
C11F C12F C13F 121(2)
C11F C12F H12F 119.6
C13F C12F H12F 119.6
C8F C13F C12F 118.6(19)
C8F C13F H13F 120.7
C12F C13F H13F 120.7
C19F C14F C15F 120.7(18)
C19F C14F N3F 121.9(18)
C15F C14F N3F 117.2(16)
C14F C15F C16F 118.7(18)
C14F C15F H15F 120.6
C16F C15F H15F 120.6
C17F C16F C15F 120(2)
C17F C16F H16F 120.2
C15F C16F H16F 120.2
C18F C17F C16F 120(2)
C18F C17F H17F 120.1
C16F C17F H17F 120.1
C17F C18F C19F 121(2)
C17F C18F H18F 119.4
C19F C18F H18F 119.4
C14F C19F C18F 120(2)
C14F C19F H19F 120.0
C18F C19F H19F 120.0
N1G Pt1G S1G 86.8(4)
N1G Pt1G S2G 86.4(4)
S1G Pt1G S2G 173.23(16)
N1G Pt1G Cl1G 179.0(4)
S1G Pt1G Cl1G 93.53(16)
S2G Pt1G Cl1G 93.19(16)
C7G S1G Pt1G 97.3(5)
C1G S2G Pt1G 97.3(6)
C6G N1G C2G 122.3(15)
C6G N1G Pt1G 119.4(12)
C2G N1G Pt1G 118.1(11)
C1G N2G C8G 125.8(15)
C1G N2G H2GN 117.1
C8G N2G H2GN 117.1
C7G N3G C14G 119.1(16)
N2G C1G C2G 116.7(15)
N2G C1G S2G 122.9(13)
C2G C1G S2G 120.5(13)
N1G C2G C3G 117.7(14)
N1G C2G C1G 117.2(15)
C3G C2G C1G 125.1(15)
C4G C3G C2G 121.6(16)
C4G C3G H3GA 119.2
C2G C3G H3GA 119.2
C3G C4G C5G 116.6(18)
C3G C4G H4GA 121.7
C5G C4G H4GA 121.7
C4G C5G C6G 122.5(18)
C4G C5G H5GA 118.7
C6G C5G H5GA 118.7
N1G C6G C5G 119.1(16)
N1G C6G C7G 118.1(16)
C5G C6G C7G 122.6(16)
N3G C7G C6G 115.7(15)
N3G C7G S1G 126.1(13)
C6G C7G S1G 118.2(12)
C13G C8G C9G 118.8(17)
C13G C8G N2G 118.4(15)
C9G C8G N2G 122.6(16)
C10G C9G C8G 120.2(19)
C10G C9G H9GA 119.9
C8G C9G H9GA 119.9
C9G C10G C11G 119.7(18)
C9G C10G H10G 120.1
C11G C10G H10G 120.1
C10G C11G C12G 119.8(17)
C10G C11G H11F 120.1
C12G C11G H11F 120.1
C13G C12G C11G 119.3(18)
C13G C12G H12G 120.4
C11G C12G H12G 120.4
C12G C13G C8G 122.2(17)
C12G C13G H13G 118.9
C8G C13G H13G 118.9
C19G C14G C15G 117.8(17)
C19G C14G N3G 121.3(16)
C15G C14G N3G 120.9(17)
C16G C15G C14G 118.2(19)
C16G C15G H15G 120.9
C14G C15G H15G 120.9
C17G C16G C15G 122(2)
C17G C16G H16G 119.0
C15G C16G H16G 119.0
C16G C17G C18G 120.3(19)
C16G C17G H17G 119.8
C18G C17G H17G 119.8
C19G C18G C17G 118.9(19)
C19G C18G H18G 120.5
C17G C18G H18G 120.5
C18G C19G C14G 122.7(18)
C18G C19G H19G 118.7
C14G C19G H19G 118.7
N1H Pt1H S2H 87.9(4)
N1H Pt1H S1H 85.7(4)
S2H Pt1H S1H 173.51(18)
N1H Pt1H Cl1H 176.4(4)
S2H Pt1H Cl1H 93.97(18)
S1H Pt1H Cl1H 92.50(18)
C1H S1H Pt1H 100.0(6)
C7H S2H Pt1H 96.9(6)
C6H N1H C2H 121.9(12)
C6H N1H Pt1H 120.2(9)
C2H N1H Pt1H 117.9(9)
C1H N2H C8H 131.9(15)
C1H N2H H2HN 114.0
C8H N2H H2HN 114.0
C7H N3H C14H 122.3(16)
N2H C1H C2H 118.2(13)
N2H C1H S1H 124.5(12)
C2H C1H S1H 117.3(11)
N1H C2H C3H 118.5(14)
N1H C2H C1H 119.1(12)
C3H C2H C1H 122.4(14)
C4H C3H C2H 117.6(17)
C4H C3H H3HA 121.2
C2H C3H H3HA 121.2
C3H C4H C5H 123.5(16)
C3H C4H H4HA 118.3
C5H C4H H4HA 118.3
C6H C5H C4H 116.1(15)
C6H C5H H5HA 122.0
C4H C5H H5HA 122.0
N1H C6H C5H 122.5(13)
N1H C6H C7H 118.0(13)
C5H C6H C7H 119.5(14)
N3H C7H C6H 119.6(14)
N3H C7H S2H 123.6(13)
C6H C7H S2H 116.8(12)
C9H C8H N2H 122.2(16)
C9H C8H C13H 113.1(16)
N2H C8H C13H 124.4(15)
C10H C9H C8H 124.8(19)
C10H C9H H9HA 117.6
C8H C9H H9HA 117.6
C9H C10H C11H 122.5(19)
C9H C10H H10H 118.7
C11H C10H H10H 118.7
C10H C11H C12H 115.6(18)
C10H C11H H11G 122.2
C12H C11H H11G 122.2
C13H C12H C11H 122(2)
C13H C12H H12H 119.1
C11H C12H H12H 119.1
C12H C13H C8H 121.5(19)
C12H C13H H13H 119.3
C8H C13H H13H 119.3
N3H C14H C19H 120.0(16)
N3H C14H C15H 121.3(16)
C19H C14H C15H 118.2(15)
C16H C15H C14H 119.7(17)
C16H C15H H15H 120.1
C14H C15H H15H 120.1
C17H C16H C15H 121.8(17)
C17H C16H H16H 119.1
C15H C16H H16H 119.1
C16H C17H C18H 117.5(17)
C16H C17H H17H 121.3
C18H C17H H17H 121.3
C19H C18H C17H 122.5(19)
C19H C18H H18H 118.7
C17H C18H H18H 118.7
C18H C19H C14H 120.2(18)
C18H C19H H19H 119.9
C14H C19H H19H 119.9

loop_
_geom_bond_atom_site_label_1
_geom_bond_atom_site_label_2
_geom_bond_distance
Pt1A N1A 1.948(14)
Pt1A S2A 2.266(5)
Pt1A S1A 2.267(5)
Pt1A Cl1A 2.302(4)
S1A C1A 1.69(2)
S2A C7A 1.756(16)
N1A C2A 1.35(2)
N1A C6A 1.39(2)
N2A C1A 1.33(2)
N2A C8A 1.41(2)
N2A H2AN 0.8800
N3A C7A 1.30(2)
N3A C14A 1.41(3)
C1A C2A 1.45(3)
C2A C3A 1.42(3)
C3A C4A 1.35(3)
C3A H3AA 0.9500
C4A C5A 1.36(3)
C4A H4AA 0.9500
C5A C6A 1.41(2)
C5A H5AA 0.9500
C6A C7A 1.42(2)
C8A C13A 1.33(4)
C8A C9A 1.39(3)
C9A C10A 1.37(4)
C9A H9AA 0.9500
C10A C11A 1.37(4)
C10A H10A 0.9500
C11A C12A 1.35(4)
C11A H11A 0.9500
C12A C13A 1.40(3)
C12A H12A 0.9500
C13A H13A 0.9500
C14A C19A 1.40(3)
C14A C15A 1.43(3)
C15A C16A 1.36(3)
C15A H15A 0.9500
C16A C17A 1.37(3)
C16A H16A 0.9500
C17A C18A 1.38(3)
C17A H17A 0.9500
C18A C19A 1.40(3)
C18A H18A 0.9500
C19A H19A 0.9500
Pt1B N1B 2.015(10)
Pt1B S2B 2.266(3)
Pt1B S1B 2.287(4)
Pt1B Cl1B 2.305(4)
S1B C1B 1.672(13)
S2B C7B 1.771(14)
N1B C6B 1.314(15)
N1B C2B 1.382(15)
N2B C1B 1.346(16)
N2B C8B 1.400(16)
N2B H2BN 0.8800
N3B C7B 1.246(17)
N3B C14B 1.401(16)
C1B C2B 1.467(17)
C2B C3B 1.381(16)
C3B C4B 1.366(17)
C3B H3BA 0.9500
C4B C5B 1.381(16)
C4B H4BA 0.9500
C5B C6B 1.361(15)
C5B H5BA 0.9500
C6B C7B 1.513(16)
C8B C9B 1.361(17)
C8B C13B 1.425(18)
C9B C10B 1.34(2)
C9B H9BA 0.9500
C10B C11B 1.37(2)
C10B H10B 0.9500
C11B C12B 1.38(2)
C11B H11B 0.9500
C12B C13B 1.36(2)
C12B H12B 0.9500
C13B H13B 0.9500
C14B C19B 1.395(18)
C14B C15B 1.407(17)
C15B C16B 1.399(18)
C15B H15B 0.9500
C16B C17B 1.38(2)
C16B H16B 0.9500
C17B C18B 1.391(19)
C17B H17B 0.9500
C18B C19B 1.378(19)
C18B H18B 0.9500
C19B H19B 0.9500
Pt1C N1C 1.979(12)
Pt1C S2C 2.277(4)
Pt1C S1C 2.285(4)
Pt1C Cl1C 2.314(4)
S1C C1C 1.714(16)
S2C C7C 1.720(16)
N1C C2C 1.36(2)
N1C C6C 1.36(2)
N2C C1C 1.32(2)
N2C C8C 1.38(2)
N2C H2CN 0.8800
N3C C7C 1.28(2)
N3C C14C 1.42(2)
C1C C2C 1.46(2)
C2C C3C 1.40(3)
C3C C4C 1.42(3)
C3C H3CA 0.9500
C4C C5C 1.39(2)
C4C H4CA 0.9500
C5C C6C 1.40(2)
C5C H5CA 0.9500
C6C C7C 1.51(2)
C8C C13C 1.37(3)
C8C C9C 1.41(3)
C9C C10C 1.35(3)
C9C H9CA 0.9500
C10C C11C 1.37(4)
C10C H10C 0.9500
C11C C12C 1.28(4)
C11C H11C 0.9500
C12C C13C 1.39(3)
C12C H12C 0.9500
C13C H13C 0.9500
C14C C15C 1.38(3)
C14C C19C 1.40(3)
C15C C16C 1.42(3)
C15C H15C 0.9500
C16C C17C 1.36(3)
C16C H16C 0.9500
C17C C18C 1.38(3)
C17C H17C 0.9500
C18C C19C 1.39(3)
C18C H18C 0.9500
C19C H19C 0.9500
Pt1D N1D 1.981(13)
Pt1D S1D 2.263(5)
Pt1D S2D 2.265(5)
Pt1D Cl1D 2.296(4)
S1D C1D 1.687(18)
S2D C7D 1.786(19)
N1D C2D 1.34(2)
N1D C6D 1.35(2)
N2D C1D 1.38(2)
N2D C8D 1.39(2)
N2D H2DN 0.8800
N3D C7D 1.26(3)
N3D C14D 1.40(3)
C1D C2D 1.46(2)
C2D C3D 1.36(2)
C3D C4D 1.29(3)
C3D H3DA 0.9500
C4D C5D 1.38(3)
C4D H4DA 0.9500
C5D C6D 1.44(3)
C5D H5DA 0.9500
C6D C7D 1.48(3)
C8D C13D 1.35(3)
C8D C9D 1.42(3)
C9D C10D 1.39(3)
C9D H9DA 0.9500
C10D C11D 1.36(3)
C10D H10D 0.9500
C11D C12D 1.39(3)
C11D H11D 0.9500
C12D C13D 1.36(3)
C12D H12D 0.9500
C13D H13D 0.9500
C14D C19D 1.33(3)
C14D C15D 1.37(3)
C15D C16D 1.42(4)
C15D H15D 0.9500
C16D C17D 1.37(5)
C16D H16D 0.9500
C17D C18D 1.30(4)
C17D H17D 0.9500
C18D C19D 1.37(4)
C18D H18D 0.9500
C19D H19D 0.9500
Pt1E N1E 1.994(10)
Pt1E S1E 2.250(4)
Pt1E S2E 2.276(4)
Pt1E Cl1E 2.308(4)
S1E C1E 1.693(13)
S2E C7E 1.767(14)
N1E C6E 1.335(15)
N1E C2E 1.372(15)
N2E C1E 1.308(16)
N2E C8E 1.391(17)
N2E H2EN 0.8800
N3E C7E 1.255(17)
N3E C14E 1.390(16)
C1E C2E 1.482(16)
C2E C3E 1.383(16)
C3E C4E 1.370(18)
C3E H3EA 0.9500
C4E C5E 1.394(18)
C4E H4EA 0.9500
C5E C6E 1.377(17)
C5E H5EA 0.9500
C6E C7E 1.500(17)
C8E C9E 1.36(2)
C8E C13E 1.41(2)
C9E C10E 1.35(2)
C9E H9EA 0.9500
C10E C11E 1.38(2)
C10E H10E 0.9500
C11E C12E 1.37(2)
C11E H11H 0.9500
C12E C13E 1.36(2)
C12E H12E 0.9500
C13E H13E 0.9500
C14E C15E 1.398(17)
C14E C19E 1.399(18)
C15E C16E 1.398(19)
C15E H15E 0.9500
C16E C17E 1.37(2)
C16E H16E 0.9500
C17E C18E 1.38(2)
C17E H17E 0.9500
C18E C19E 1.381(19)
C18E H18E 0.9500
C19E H19E 0.9500
Pt1F N1F 1.980(13)
Pt1F S2F 2.275(4)
Pt1F Cl1F 2.290(4)
Pt1F S1F 2.298(4)
S1F C1F 1.670(19)
S2F C7F 1.743(15)
N1F C6F 1.33(2)
N1F C2F 1.412(18)
N2F C1F 1.38(2)
N2F C8F 1.41(2)
N2F H2FN 0.8800
N3F C7F 1.25(2)
N3F C14F 1.44(2)
C1F C2F 1.46(2)
C2F C3F 1.34(2)
C3F C4F 1.39(2)
C3F H3FA 0.9500
C4F C5F 1.39(2)
C4F H4FA 0.9500
C5F C6F 1.37(2)
C5F H5FA 0.9500
C6F C7F 1.54(2)
C8F C13F 1.38(3)
C8F C9F 1.39(3)
C9F C10F 1.36(3)
C9F H9FA 0.9500
C10F C11F 1.40(3)
C10F H10F 0.9500
C11F C12F 1.36(3)
C11F H11E 0.9500
C12F C13F 1.41(3)
C12F H12F 0.9500
C13F H13F 0.9500
C14F C19F 1.34(3)
C14F C15F 1.38(3)
C15F C16F 1.42(3)
C15F H15F 0.9500
C16F C17F 1.36(3)
C16F H16F 0.9500
C17F C18F 1.35(3)
C17F H17F 0.9500
C18F C19F 1.39(3)
C18F H18F 0.9500
C19F H19F 0.9500
Pt1G N1G 2.006(14)
Pt1G S1G 2.268(4)
Pt1G S2G 2.278(4)
Pt1G Cl1G 2.306(4)
S1G C7G 1.736(16)
S2G C1G 1.676(18)
N1G C6G 1.31(2)
N1G C2G 1.34(2)
N2G C1G 1.39(2)
N2G C8G 1.42(2)
N2G H2GN 0.8800
N3G C7G 1.26(2)
N3G C14G 1.45(2)
C1G C2G 1.47(2)
C2G C3G 1.45(2)
C3G C4G 1.32(3)
C3G H3GA 0.9500
C4G C5G 1.38(3)
C4G H4GA 0.9500
C5G C6G 1.39(2)
C5G H5GA 0.9500
C6G C7G 1.48(2)
C8G C13G 1.38(3)
C8G C9G 1.42(2)
C9G C10G 1.37(3)
C9G H9GA 0.9500
C10G C11G 1.40(3)
C10G H10G 0.9500
C11G C12G 1.41(3)
C11G H11F 0.9500
C12G C13G 1.35(3)
C12G H12G 0.9500
C13G H13G 0.9500
C14G C19G 1.39(3)
C14G C15G 1.42(3)
C15G C16G 1.40(3)
C15G H15G 0.9500
C16G C17G 1.35(3)
C16G H16G 0.9500
C17G C18G 1.38(3)
C17G H17G 0.9500
C18G C19G 1.37(3)
C18G H18G 0.9500
C19G H19G 0.9500
Pt1H N1H 1.977(11)
Pt1H S2H 2.263(6)
Pt1H S1H 2.293(5)
Pt1H Cl1H 2.317(5)
S1H C1H 1.655(15)
S2H C7H 1.766(15)
N1H C6H 1.307(17)
N1H C2H 1.375(16)
N2H C1H 1.333(17)
N2H C8H 1.392(18)
N2H H2HN 0.8800
N3H C7H 1.255(19)
N3H C14H 1.394(17)
C1H C2H 1.471(18)
C2H C3H 1.391(19)
C3H C4H 1.37(2)
C3H H3HA 0.9500
C4H C5H 1.373(18)
C4H H4HA 0.9500
C5H C6H 1.371(17)
C5H H5HA 0.9500
C6H C7H 1.507(18)
C8H C9H 1.35(2)
C8H C13H 1.44(2)
C9H C10H 1.33(2)
C9H H9HA 0.9500
C10H C11H 1.37(2)
C10H H10H 0.9500
C11H C12H 1.38(2)
C11H H11G 0.9500
C12H C13H 1.36(2)
C12H H12H 0.9500
C13H H13H 0.9500
C14H C19H 1.39(2)
C14H C15H 1.406(19)
C15H C16H 1.40(2)
C15H H15H 0.9500
C16H C17H 1.38(2)
C16H H16H 0.9500
C17H C18H 1.38(2)
C17H H17H 0.9500
C18H C19H 1.37(2)
C18H H18H 0.9500
C19H H19H 0.9500

loop_
_geom_hbond_atom_site_label_D
_geom_hbond_atom_site_label_H
_geom_hbond_atom_site_label_A
_geom_hbond_distance_DH
_geom_hbond_distance_HA
_geom_hbond_distance_DA
_geom_hbond_angle_DHA
_geom_hbond_site_symmetry_A
N2A H2AN Cl1H 0.88 2.55 3.408(16) 164.2 2_564
N2B H2BN Cl1G 0.88 2.44 3.235(14) 150.0 1_454
N2C H2CN Cl1F 0.88 2.44 3.250(15) 153.5 2_564
N2D H2DN Cl1E 0.88 2.75 3.604(16) 164.5 1_454
N2E H2EN Cl1D 0.88 2.52 3.284(13) 146.2 2_565
N2F H2FN Cl1C 0.88 2.54 3.382(15) 159.8 1_656
N2G H2GN Cl1B 0.88 2.58 3.428(16) 162.1 2_565
N2H H2HN Cl1A 0.88 2.67 3.457(16) 149.8 1_656

loop_
_geom_torsion_atom_site_label_1
_geom_torsion_atom_site_label_2
_geom_torsion_atom_site_label_3
_geom_torsion_atom_site_label_4
_geom_torsion
N1A Pt1A S1A C1A 3.5(7)
S2A Pt1A S1A C1A 3.2(16)
Cl1A Pt1A S1A C1A -174.2(6)
N1A Pt1A S2A C7A -0.4(7)
S1A Pt1A S2A C7A -0.1(16)
Cl1A Pt1A S2A C7A 177.3(5)
S2A Pt1A N1A C2A 176.7(12)
S1A Pt1A N1A C2A -3.2(12)
Cl1A Pt1A N1A C2A 55(10)
S2A Pt1A N1A C6A 0.3(11)
S1A Pt1A N1A C6A -179.7(12)
Cl1A Pt1A N1A C6A -121(9)
C8A N2A C1A C2A 170.3(16)
C8A N2A C1A S1A -11(2)
Pt1A S1A C1A N2A 177.2(13)
Pt1A S1A C1A C2A -4.1(14)
C6A N1A C2A C3A 0(2)
Pt1A N1A C2A C3A -176.2(12)
C6A N1A C2A C1A 177.8(14)
Pt1A N1A C2A C1A 1(2)
N2A C1A C2A N1A -178.8(14)
S1A C1A C2A N1A 2(2)
N2A C1A C2A C3A -1(3)
S1A C1A C2A C3A 179.9(14)
N1A C2A C3A C4A 0(3)
C1A C2A C3A C4A -177.4(17)
C2A C3A C4A C5A -2(3)
C3A C4A C5A C6A 4(3)
C2A N1A C6A C5A 2(2)
Pt1A N1A C6A C5A 178.3(12)
C2A N1A C6A C7A -176.5(14)
Pt1A N1A C6A C7A 0.0(19)
C4A C5A C6A N1A -4(3)
C4A C5A C6A C7A 174.0(16)
C14A N3A C7A C6A -178.3(15)
C14A N3A C7A S2A -3(2)
N1A C6A C7A N3A 175.0(15)
C5A C6A C7A N3A -3(2)
N1A C6A C7A S2A 0(2)
C5A C6A C7A S2A -178.7(12)
Pt1A S2A C7A N3A -174.7(13)
Pt1A S2A C7A C6A 0.5(13)
C1A N2A C8A C13A -39(3)
C1A N2A C8A C9A 153(2)
C13A C8A C9A C10A 10(4)
N2A C8A C9A C10A 178(2)
C8A C9A C10A C11A -6(5)
C9A C10A C11A C12A 1(5)
C10A C11A C12A C13A 0(5)
C9A C8A C13A C12A -9(5)
N2A C8A C13A C12A -176(3)
C11A C12A C13A C8A 4(5)
C7A N3A C14A C19A -62(3)
C7A N3A C14A C15A 120.6(19)
C19A C14A C15A C16A 2(3)
N3A C14A C15A C16A 179.3(17)
C14A C15A C16A C17A -2(3)
C15A C16A C17A C18A 0(3)
C16A C17A C18A C19A 3(3)
N3A C14A C19A C18A -177(2)
C15A C14A C19A C18A 0(3)
C17A C18A C19A C14A -3(4)
N1B Pt1B S1B C1B 1.3(6)
S2B Pt1B S1B C1B 4.2(13)
Cl1B Pt1B S1B C1B -179.9(5)
N1B Pt1B S2B C7B 0.2(7)
S1B Pt1B S2B C7B -2.7(13)
Cl1B Pt1B S2B C7B -178.6(6)
S2B Pt1B N1B C6B 0.5(11)
S1B Pt1B N1B C6B -179.8(11)
Cl1B Pt1B N1B C6B 108(15)
S2B Pt1B N1B C2B 177.0(11)
S1B Pt1B N1B C2B -3.4(11)
Cl1B Pt1B N1B C2B -75(16)
C8B N2B C1B C2B -173.5(14)
C8B N2B C1B S1B 5(2)
Pt1B S1B C1B N2B -178.1(12)
Pt1B S1B C1B C2B 0.5(13)
C6B N1B C2B C3B -4(2)
Pt1B N1B C2B C3B 180.0(12)
C6B N1B C2B C1B -179.1(13)
Pt1B N1B C2B C1B 4.5(18)
N2B C1B C2B C3B 0(2)
S1B C1B C2B C3B -178.3(14)
N2B C1B C2B N1B 175.5(13)
S1B C1B C2B N1B -3(2)
N1B C2B C3B C4B 3(3)
C1B C2B C3B C4B 178.2(16)
C2B C3B C4B C5B -3(3)
C3B C4B C5B C6B 2(3)
C2B N1B C6B C5B 3(2)
Pt1B N1B C6B C5B 179.7(12)
C2B N1B C6B C7B -177.6(14)
Pt1B N1B C6B C7B -1.3(18)
C4B C5B C6B N1B -2(2)
C4B C5B C6B C7B 178.4(15)
C14B N3B C7B C6B -176.7(13)
C14B N3B C7B S2B 5(2)
N1B C6B C7B N3B -177.4(15)
C5B C6B C7B N3B 2(2)
N1B C6B C7B S2B 1.4(19)
C5B C6B C7B S2B -179.5(12)
Pt1B S2B C7B N3B 177.9(15)
Pt1B S2B C7B C6B -0.9(12)
C1B N2B C8B C9B -127.7(18)
C1B N2B C8B C13B 53(2)
N2B C8B C9B C10B -177.2(18)
C13B C8B C9B C10B 2(3)
C8B C9B C10B C11B -2(3)
C9B C10B C11B C12B 2(3)
C10B C11B C12B C13B -2(3)
C11B C12B C13B C8B 2(3)
C9B C8B C13B C12B -2(3)
N2B C8B C13B C12B 177.1(17)
C7B N3B C14B C19B -100(2)
C7B N3B C14B C15B 84(2)
C19B C14B C15B C16B -1(3)
N3B C14B C15B C16B 176.0(16)
C14B C15B C16B C17B 0(3)
C15B C16B C17B C18B 2(3)
C16B C17B C18B C19B -2(3)
C17B C18B C19B C14B 1(3)
N3B C14B C19B C18B -176.2(17)
C15B C14B C19B C18B 0(3)
N1C Pt1C S1C C1C 0.5(6)
S2C Pt1C S1C C1C 0.9(15)
Cl1C Pt1C S1C C1C -179.6(5)
N1C Pt1C S2C C7C 0.9(6)
S1C Pt1C S2C C7C 0.5(15)
Cl1C Pt1C S2C C7C -179.0(5)
S2C Pt1C N1C C2C -179.5(12)
S1C Pt1C N1C C2C 0.4(12)
Cl1C Pt1C N1C C2C -3(17)
S2C Pt1C N1C C6C -2.0(10)
S1C Pt1C N1C C6C 178.0(10)
Cl1C Pt1C N1C C6C 175(100)
C8C N2C C1C C2C -173.3(16)
C8C N2C C1C S1C 6(2)
Pt1C S1C C1C N2C 179.4(12)
Pt1C S1C C1C C2C -1.3(13)
C6C N1C C2C C3C 2(3)
Pt1C N1C C2C C3C 179.7(13)
C6C N1C C2C C1C -178.9(14)
Pt1C N1C C2C C1C -1(2)
N2C C1C C2C N1C -178.9(15)
S1C C1C C2C N1C 2(2)
N2C C1C C2C C3C 0(3)
S1C C1C C2C C3C -179.3(14)
N1C C2C C3C C4C -3(3)
C1C C2C C3C C4C 178.4(15)
C2C C3C C4C C5C 2(3)
C3C C4C C5C C6C 0(2)
C2C N1C C6C C5C -1(2)
Pt1C N1C C6C C5C -178.2(10)
C2C N1C C6C C7C 179.9(14)
Pt1C N1C C6C C7C 2.4(17)
C4C C5C C6C N1C 0(2)
C4C C5C C6C C7C 179.2(14)
C14C N3C C7C C6C -176.3(14)
C14C N3C C7C S2C 3(2)
N1C C6C C7C N3C 177.6(13)
C5C C6C C7C N3C -2(2)
N1C C6C C7C S2C -1.4(18)
C5C C6C C7C S2C 179.2(12)
Pt1C S2C C7C N3C -178.9(15)
Pt1C S2C C7C C6C -0.1(12)
C1C N2C C8C C13C 47(3)
C1C N2C C8C C9C -136.9(18)
C13C C8C C9C C10C 1(3)
N2C C8C C9C C10C -176(2)
C8C C9C C10C C11C -1(4)
C9C C10C C11C C12C 1(5)
C10C C11C C12C C13C 0(5)
N2C C8C C13C C12C 176(2)
C9C C8C C13C C12C 0(3)
C11C C12C C13C C8C 0(5)
C7C N3C C14C C15C 88(2)
C7C N3C C14C C19C -99(2)
C19C C14C C15C C16C 0(3)
N3C C14C C15C C16C 173(2)
C14C C15C C16C C17C -4(4)
C15C C16C C17C C18C 6(4)
C16C C17C C18C C19C -4(4)
C17C C18C C19C C14C 1(3)
C15C C14C C19C C18C 1(3)
N3C C14C C19C C18C -171.8(19)
N1D Pt1D S1D C1D 5.4(6)
S2D Pt1D S1D C1D -1.9(17)
Cl1D Pt1D S1D C1D -174.1(6)
N1D Pt1D S2D C7D 1.4(7)
S1D Pt1D S2D C7D 8.8(17)
Cl1D Pt1D S2D C7D -179.1(6)
S1D Pt1D N1D C2D -2.3(12)
S2D Pt1D N1D C2D 176.9(12)
Cl1D Pt1D N1D C2D 13(13)
S1D Pt1D N1D C6D 178.7(11)
S2D Pt1D N1D C6D -2.1(10)
Cl1D Pt1D N1D C6D -166(11)
C8D N2D C1D C2D 176.9(16)
C8D N2D C1D S1D -4(3)
Pt1D S1D C1D N2D 172.2(13)
Pt1D S1D C1D C2D -8.7(13)
C6D N1D C2D C3D -1(2)
Pt1D N1D C2D C3D 180.0(12)
C6D N1D C2D C1D 176.3(14)
Pt1D N1D C2D C1D -2.7(19)
N2D C1D C2D N1D -172.4(14)
S1D C1D C2D N1D 8(2)
N2D C1D C2D C3D 5(2)
S1D C1D C2D C3D -174.4(14)
N1D C2D C3D C4D 0(3)
C1D C2D C3D C4D -177.1(17)
C2D C3D C4D C5D 3(3)
C3D C4D C5D C6D -5(3)
C2D N1D C6D C5D -1(2)
Pt1D N1D C6D C5D 177.9(12)
C2D N1D C6D C7D -177.0(14)
Pt1D N1D C6D C7D 2.1(19)
C4D C5D C6D N1D 4(2)
C4D C5D C6D C7D 179.8(16)
C14D N3D C7D C6D -177.4(17)
C14D N3D C7D S2D 3(3)
N1D C6D C7D N3D 179.8(16)
C5D C6D C7D N3D 4(2)
N1D C6D C7D S2D -1(2)
C5D C6D C7D S2D -176.3(13)
Pt1D S2D C7D N3D 178.7(16)
Pt1D S2D C7D C6D -0.9(13)
C1D N2D C8D C13D -174.0(17)
C1D N2D C8D C9D 7(3)
C13D C8D C9D C10D 0(4)
N2D C8D C9D C10D 179(2)
C8D C9D C10D C11D -1(5)
C9D C10D C11D C12D -1(4)
C10D C11D C12D C13D 4(3)
N2D C8D C13D C12D -176.4(18)
C9D C8D C13D C12D 2(3)
C11D C12D C13D C8D -4(3)
C7D N3D C14D C19D 73(3)
C7D N3D C14D C15D -111(3)
C19D C14D C15D C16D -3(5)
N3D C14D C15D C16D -179(4)
C14D C15D C16D C17D 3(8)
C15D C16D C17D C18D -2(8)
C16D C17D C18D C19D 1(6)
C15D C14D C19D C18D 3(5)
N3D C14D C19D C18D 178(3)
C17D C18D C19D C14D -1(6)
N1E Pt1E S1E C1E 1.4(6)
S2E Pt1E S1E C1E 6.9(15)
Cl1E Pt1E S1E C1E -177.2(6)
N1E Pt1E S2E C7E -0.9(6)
S1E Pt1E S2E C7E -6.4(15)
Cl1E Pt1E S2E C7E 177.7(6)
S1E Pt1E N1E C6E 179.2(11)
S2E Pt1E N1E C6E -0.1(11)
Cl1E Pt1E N1E C6E -142(9)
S1E Pt1E N1E C2E 0.1(10)
S2E Pt1E N1E C2E -179.2(10)
Cl1E Pt1E N1E C2E 39(10)
C8E N2E C1E C2E -178.1(17)
C8E N2E C1E S1E 3(3)
Pt1E S1E C1E N2E 176.2(14)
Pt1E S1E C1E C2E -2.9(12)
C6E N1E C2E C3E -3(2)
Pt1E N1E C2E C3E 176.2(11)
C6E N1E C2E C1E 178.9(13)
Pt1E N1E C2E C1E -2.0(17)
N2E C1E C2E N1E -175.7(14)
S1E C1E C2E N1E 3.5(18)
N2E C1E C2E C3E 6(2)
S1E C1E C2E C3E -174.7(12)
N1E C2E C3E C4E 3(2)
C1E C2E C3E C4E -178.6(16)
C2E C3E C4E C5E 0(3)
C3E C4E C5E C6E -3(3)
C2E N1E C6E C5E -1(2)
Pt1E N1E C6E C5E -179.6(12)
C2E N1E C6E C7E -179.5(13)
Pt1E N1E C6E C7E 1.4(18)
C4E C5E C6E N1E 4(3)
C4E C5E C6E C7E -177.6(16)
C14E N3E C7E C6E 174.3(13)
C14E N3E C7E S2E -4(2)
N1E C6E C7E N3E 178.8(14)
C5E C6E C7E N3E 0(2)
N1E C6E C7E S2E -2.3(19)
C5E C6E C7E S2E 178.8(13)
Pt1E S2E C7E N3E -179.4(14)
Pt1E S2E C7E C6E 1.9(12)
C1E N2E C8E C9E 33(3)
C1E N2E C8E C13E -162(2)
N2E C8E C9E C10E 179(4)
C13E C8E C9E C10E 13(5)
C8E C9E C10E C11E -3(7)
C9E C10E C11E C12E -13(7)
C10E C11E C12E C13E 18(5)
C11E C12E C13E C8E -7(5)
C9E C8E C13E C12E -9(4)
N2E C8E C13E C12E -175(3)
C7E N3E C14E C15E 117.0(18)
C7E N3E C14E C19E -63(2)
N3E C14E C15E C16E 177.9(18)
C19E C14E C15E C16E -2(3)
C14E C15E C16E C17E 0(3)
C15E C16E C17E C18E 1(3)
C16E C17E C18E C19E 0(4)
C17E C18E C19E C14E -2(4)
N3E C14E C19E C18E -177.2(19)
C15E C14E C19E C18E 3(3)
N1F Pt1F S1F C1F -5.6(7)
S2F Pt1F S1F C1F 7.9(15)
Cl1F Pt1F S1F C1F 173.8(7)
N1F Pt1F S2F C7F -2.8(6)
Cl1F Pt1F S2F C7F 177.8(5)
S1F Pt1F S2F C7F -16.2(14)
S2F Pt1F N1F C6F 2.7(11)
Cl1F Pt1F N1F C6F 144(27)
S1F Pt1F N1F C6F -178.9(12)
S2F Pt1F N1F C2F -175.7(11)
Cl1F Pt1F N1F C2F -35(28)
S1F Pt1F N1F C2F 2.6(10)
C8F N2F C1F C2F -166.7(15)
C8F N2F C1F S1F 14(3)
Pt1F S1F C1F N2F -172.0(14)
Pt1F S1F C1F C2F 9.1(15)
C6F N1F C2F C3F 5(2)
Pt1F N1F C2F C3F -176.8(12)
C6F N1F C2F C1F -176.2(14)
Pt1F N1F C2F C1F 2.3(18)
N2F C1F C2F C3F -8(3)
S1F C1F C2F C3F 170.5(14)
N2F C1F C2F N1F 172.5(13)
S1F C1F C2F N1F -9(2)
N1F C2F C3F C4F -2(2)
C1F C2F C3F C4F 179.1(16)
C2F C3F C4F C5F -1(3)
C3F C4F C5F C6F 1(3)
C2F N1F C6F C5F -5(2)
Pt1F N1F C6F C5F 176.7(12)
C2F N1F C6F C7F 177.0(13)
Pt1F N1F C6F C7F -1.4(18)
C4F C5F C6F N1F 2(3)
C4F C5F C6F C7F -179.8(15)
C14F N3F C7F C6F 177.8(14)
C14F N3F C7F S2F 0(2)
N1F C6F C7F N3F -179.9(15)
C5F C6F C7F N3F 2(2)
N1F C6F C7F S2F -1.4(19)
C5F C6F C7F S2F -179.6(13)
Pt1F S2F C7F N3F -178.9(16)
Pt1F S2F C7F C6F 2.9(12)
C1F N2F C8F C13F -145.7(18)
C1F N2F C8F C9F 40(3)
C13F C8F C9F C10F 2(3)
N2F C8F C9F C10F 175.9(19)
C8F C9F C10F C11F -2(3)
C9F C10F C11F C12F 1(4)
C10F C11F C12F C13F 1(4)
C9F C8F C13F C12F 0(3)
N2F C8F C13F C12F -174.3(17)
C11F C12F C13F C8F -2(3)
C7F N3F C14F C19F 97(2)
C7F N3F C14F C15F -87(2)
C19F C14F C15F C16F -1(3)
N3F C14F C15F C16F -177(2)
C14F C15F C16F C17F -1(4)
C15F C16F C17F C18F 1(4)
C16F C17F C18F C19F -1(4)
C15F C14F C19F C18F 2(4)
N3F C14F C19F C18F 177(2)
C17F C18F C19F C14F -1(4)
N1G Pt1G S1G C7G 1.1(6)
S2G Pt1G S1G C7G 6.8(15)
Cl1G Pt1G S1G C7G -179.8(5)
N1G Pt1G S2G C1G 5.6(7)
S1G Pt1G S2G C1G -0.2(15)
Cl1G Pt1G S2G C1G -173.5(6)
S1G Pt1G N1G C6G -2.5(11)
S2G Pt1G N1G C6G 178.2(12)
Cl1G Pt1G N1G C6G -114(23)
S1G Pt1G N1G C2G 174.0(11)
S2G Pt1G N1G C2G -5.3(11)
Cl1G Pt1G N1G C2G 63(23)
C8G N2G C1G C2G 168.6(15)
C8G N2G C1G S2G -11(2)
Pt1G S2G C1G N2G 173.8(13)
Pt1G S2G C1G C2G -6.3(14)
C6G N1G C2G C3G -3(2)
Pt1G N1G C2G C3G -179.4(12)
C6G N1G C2G C1G 179.1(14)
Pt1G N1G C2G C1G 2.7(18)
N2G C1G C2G N1G -176.8(14)
S2G C1G C2G N1G 3(2)
N2G C1G C2G C3G 5(2)
S2G C1G C2G C3G -174.5(14)
N1G C2G C3G C4G 1(3)
C1G C2G C3G C4G 178.3(18)
C2G C3G C4G C5G 3(3)
C3G C4G C5G C6G -5(3)
C2G N1G C6G C5G 1(2)
Pt1G N1G C6G C5G 177.7(13)
C2G N1G C6G C7G -173.2(14)
Pt1G N1G C6G C7G 3.1(19)
C4G C5G C6G N1G 3(3)
C4G C5G C6G C7G 177.1(18)
C14G N3G C7G C6G -178.8(14)
C14G N3G C7G S1G -1(2)
N1G C6G C7G N3G 176.5(15)
C5G C6G C7G N3G 2(2)
N1G C6G C7G S1G -2(2)
C5G C6G C7G S1G -176.3(14)
Pt1G S1G C7G N3G -178.2(15)
Pt1G S1G C7G C6G 0.0(12)
C1G N2G C8G C13G 144.6(17)
C1G N2G C8G C9G -40(3)
C13G C8G C9G C10G -2(3)
N2G C8G C9G C10G -177.1(18)
C8G C9G C10G C11G 2(3)
C9G C10G C11G C12G 0(3)
C10G C11G C12G C13G -2(3)
C11G C12G C13G C8G 2(3)
C9G C8G C13G C12G 0(3)
N2G C8G C13G C12G 175.2(16)
C7G N3G C14G C19G 95(2)
C7G N3G C14G C15G -85(2)
C19G C14G C15G C16G 1(3)
N3G C14G C15G C16G -178(2)
C14G C15G C16G C17G -2(4)
C15G C16G C17G C18G 4(4)
C16G C17G C18G C19G -4(4)
C17G C18G C19G C14G 4(4)
C15G C14G C19G C18G -2(3)
N3G C14G C19G C18G 178(2)
N1H Pt1H S1H C1H -0.8(7)
S2H Pt1H S1H C1H -7.3(18)
Cl1H Pt1H S1H C1H 176.1(6)
N1H Pt1H S2H C7H 2.1(8)
S1H Pt1H S2H C7H 8.6(19)
Cl1H Pt1H S2H C7H -174.9(7)
S2H Pt1H N1H C6H -1.1(13)
S1H Pt1H N1H C6H 179.7(14)
Cl1H Pt1H N1H C6H 120(6)
S2H Pt1H N1H C2H 178.1(13)
S1H Pt1H N1H C2H -1.1(13)
Cl1H Pt1H N1H C2H -60(7)
C8H N2H C1H C2H 179.0(19)
C8H N2H C1H S1H -2(3)
Pt1H S1H C1H N2H -175.9(14)
Pt1H S1H C1H C2H 2.6(14)
C6H N1H C2H C3H 2(3)
Pt1H N1H C2H C3H -177.6(17)
C6H N1H C2H C1H -177.6(16)
Pt1H N1H C2H C1H 3(2)
N2H C1H C2H N1H 174.6(16)
S1H C1H C2H N1H -4(2)
N2H C1H C2H C3H -5(3)
S1H C1H C2H C3H 176.8(19)
N1H C2H C3H C4H -2(3)
C1H C2H C3H C4H 177(2)
C2H C3H C4H C5H 2(4)
C3H C4H C5H C6H -1(3)
C2H N1H C6H C5H -1(3)
Pt1H N1H C6H C5H 178.6(14)
C2H N1H C6H C7H -180.0(17)
Pt1H N1H C6H C7H -1(2)
C4H C5H C6H N1H 0(3)
C4H C5H C6H C7H 179.6(17)
C14H N3H C7H C6H -176.8(16)
C14H N3H C7H S2H 5(3)
N1H C6H C7H N3H -175.0(18)
C5H C6H C7H N3H 5(3)
N1H C6H C7H S2H 3(2)
C5H C6H C7H S2H -176.5(15)
Pt1H S2H C7H N3H 174.8(18)
Pt1H S2H C7H C6H -3.1(15)
C1H N2H C8H C9H -162(2)
C1H N2H C8H C13H 24(4)
N2H C8H C9H C10H 178(3)
C13H C8H C9H C10H -8(4)
C8H C9H C10H C11H 4(5)
C9H C10H C11H C12H -1(4)
C10H C11H C12H C13H 2(5)
C11H C12H C13H C8H -6(5)
C9H C8H C13H C12H 8(4)
N2H C8H C13H C12H -177(3)
C7H N3H C14H C19H -117(2)
C7H N3H C14H C15H 71(3)
N3H C14H C15H C16H 174(2)
C19H C14H C15H C16H 2(3)
C14H C15H C16H C17H 1(4)
C15H C16H C17H C18H -3(4)
C16H C17H C18H C19H 2(4)
C17H C18H C19H C14H 1(5)
N3H C14H C19H C18H -175(2)
C15H C14H C19H C18H -3(4)
